data_7704633
loop_
_publ_author_name
'Mouchel Dit Leguerrier, D.'
'Barr\'e, R'
'Bryden, M.'
'Imbert, D.'
'Philouze, C.'
'Jarjayes, O.'
'Luneau, D.'
'Molloy, J. K.'
'Thomas, F.'

_publ_section_title
;
 Structural and spectroscopic investigations of nine-coordinate redox
 active lanthanide complexes with a pincer O,N,O ligand.
;
_journal_issue 24
_journal_name_full 'Dalton transactions (Cambridge, England : 2003)'
_journal_page_first 8238
_journal_page_last 8246
_journal_paper_doi 10.1039/d0dt01388a
_journal_volume 49
_journal_year 2020
_chemical_formula_moiety 'C84 H120 Lu N3 O6, 0.76(C H2 Cl2), 0.5(C4 H10 O)'
_chemical_formula_sum 'C86.76 H126.51 Cl1.51 Lu N3 O6.5'
_chemical_formula_weight 1543.97
_space_group_crystal_system triclinic
_space_group_IT_number 2
_space_group_name_Hall '-P 1'
_space_group_name_H-M_alt 'P -1'
_atom_sites_solution_hydrogens geom
_audit_creation_date 2020-02-11
_audit_creation_method
;
Olex2 1.2
(compiled 2014.07.22 svn.r2960 for OlexSys, GUI svn.r4862)
;
_audit_update_record
;
2020-03-18 deposited with the CCDC.	2020-05-28 downloaded from the CCDC.
;
_cell_angle_alpha 66.58(3)
_cell_angle_beta 88.35(3)
_cell_angle_gamma 87.91(3)
_cell_formula_units_Z 2
_cell_length_a 13.322(3)
_cell_length_b 17.259(4)
_cell_length_c 20.667(4)
_cell_measurement_reflns_used 23363
_cell_measurement_temperature 200
_cell_measurement_theta_max 25.218
_cell_measurement_theta_min 1.286
_cell_volume 4356.9(19)
_computing_cell_refinement EvalCCD
_computing_data_collection Collect
_computing_data_reduction EvalCCD
_computing_molecular_graphics 'Olex2 (Dolomanov et al., 2009)'
_computing_publication_material 'Olex2 (Dolomanov et al., 2009)'
_computing_structure_refinement 'ShelXL-2016 (Sheldrick, 2008)'
_diffrn_ambient_temperature 200
_diffrn_detector 'CCD area detector'
_diffrn_detector_type 'APEX II'
_diffrn_measured_fraction_theta_full 0.975
_diffrn_measured_fraction_theta_max 0.975
_diffrn_measurement_device '\k-geometry 4 circles diffractometer'
_diffrn_measurement_device_type 'Bruker-AXS-enraf-nonius KappaAPEXII'
_diffrn_measurement_method '\p and \w scans'
_diffrn_radiation_collimation 'Montel optic'
_diffrn_radiation_detector CCD
_diffrn_radiation_monochromator 'Multilayer mirrors'
_diffrn_radiation_probe x-ray
_diffrn_radiation_type MoK\a
_diffrn_radiation_wavelength 0.71073
_diffrn_reflns_av_unetI/netI 0.0880
_diffrn_reflns_Laue_measured_fraction_full 0.975
_diffrn_reflns_Laue_measured_fraction_max 0.975
_diffrn_reflns_limit_h_max 0
_diffrn_reflns_limit_h_min -15
_diffrn_reflns_limit_k_max 20
_diffrn_reflns_limit_k_min -20
_diffrn_reflns_limit_l_max 24
_diffrn_reflns_limit_l_min -24
_diffrn_reflns_number 23363
_diffrn_reflns_point_group_measured_fraction_full 0.975
_diffrn_reflns_point_group_measured_fraction_max 0.975
_diffrn_reflns_theta_full 25.218
_diffrn_reflns_theta_max 25.218
_diffrn_reflns_theta_min 1.286
_diffrn_source 'Incoatec ISG250'
_diffrn_source_target Mo
_diffrn_source_type 'Microfocus sealed tube'
_exptl_absorpt_coefficient_mu 1.229
_exptl_absorpt_correction_T_max 0.428539
_exptl_absorpt_correction_T_min 0.130468
_exptl_absorpt_correction_type multi-scan
_exptl_absorpt_process_details
;
 TWINABS-2012/1 (Bruker,2012) was used for absorption correction.
 
For component 1:
 wR2(int) was 0.1682 before and 0.1188 after correction.
 The Ratio of minimum to maximum transmission not present.
 The \l/2 correction factor is Not present
 
For component 2:
 wR2(int) was 0.1674 before and 0.1229 after correction.
 The Ratio of minimum to maximum transmission not present.
 The \l/2 correction factor is Not present
;
_exptl_crystal_colour green
_exptl_crystal_colour_primary green
_exptl_crystal_density_diffrn 1.177
_exptl_crystal_description plate
_exptl_crystal_F_000 1633
_exptl_crystal_size_max 0.25
_exptl_crystal_size_mid 0.18
_exptl_crystal_size_min 0.18
_refine_diff_density_max 8.173
_refine_diff_density_min -3.557
_refine_diff_density_rms 0.296
_refine_ls_extinction_method none
_refine_ls_goodness_of_fit_ref 1.679
_refine_ls_hydrogen_treatment constr
_refine_ls_matrix_type full
_refine_ls_number_parameters 1721
_refine_ls_number_reflns 23363
_refine_ls_number_restraints 2667
_refine_ls_restrained_S_all 1.607
_refine_ls_R_factor_all 0.1652
_refine_ls_R_factor_gt 0.1424
_refine_ls_shift/su_max 0.001
_refine_ls_shift/su_mean 0.000
_refine_ls_structure_factor_coef Fsqd
_refine_ls_weighting_details 'w=1/[\s^2^(Fo^2^)+(0.2000P)^2^] where P=(Fo^2^+2Fc^2^)/3'
_refine_ls_weighting_scheme calc
_refine_ls_wR_factor_gt 0.3588
_refine_ls_wR_factor_ref 0.3917
_reflns_Friedel_coverage 0.000
_reflns_number_gt 19115
_reflns_number_total 23363
_reflns_threshold_expression 'I > 2\s(I)'
_cod_data_source_file d0dt01388a2.cif
_cod_data_source_block nanny
_cod_depositor_comments 'Adding full bibliography for 7704633--7704634.cif.'
_cod_original_cell_volume 4357.1(18)
_cod_original_formula_sum 'C86.76 H126.51 Cl1.51 Lu N3 O6.50'
_cod_database_code 7704633
_shelx_space_group_comment
;
The symmetry employed for this shelxl refinement is uniquely defined
by the following loop, which should always be used as a source of
symmetry information in preference to the above space-group names.
They are only intended as comments.
;
_olex2_refinement_description
;
1. Fixed Uiso
 At 1.2 times of:
  All C(H) groups, All C(H,H) groups
 At 1.5 times of:
  All C(H,H,H) groups, All C(H,H,H,H,H,H) groups
2. Restrained distances
 C45-C48
 1.5 with sigma of 0.02
 C132-C134
 1.5 with sigma of 0.02
 C45-C46
 1.5 with sigma of 0.02
 C47-C45
 1.5 with sigma of 0.02
 C133-C132
 1.5 with sigma of 0.02
 C135-C132
 1.5 with sigma of 0.02
 C133-C135
 2.5 with sigma of 0.02
 C133-C134
 2.5 with sigma of 0.02
 C134-C135
 2.5 with sigma of 0.02
 C47-C48
 2.5 with sigma of 0.02
 C48-C46
 2.5 with sigma of 0.02
 C47-C46
 2.5 with sigma of 0.02
 C108-C78
 2.5 with sigma of 0.02
 C108-C106
 2.5 with sigma of 0.02
 C106-C78
 2.5 with sigma of 0.02
 C80-C78
 2.5 with sigma of 0.02
 C80-C79
 2.5 with sigma of 0.02
 C78-C79
 2.5 with sigma of 0.02
 C106-C105
 1.5 with sigma of 0.02
 C105-C78
 1.5 with sigma of 0.02
 C105-C108
 1.5 with sigma of 0.02
 C77-C80
 1.5 with sigma of 0.02
 C77-C78
 1.5 with sigma of 0.02
 C77-C79
 1.5 with sigma of 0.02
 C124-C119
 1.4 with sigma of 0.02
 C119-N2
 1.3 with sigma of 0.02
 C21-C22
 1.5 with sigma of 0.02
 C22-C24
 2.5 with sigma of 0.02
 C155-C41
 1.5 with sigma of 0.02
 C155-C154
 2.5 with sigma of 0.02
 C14-C15
 2.5 with sigma of 0.02
 C16-C14
 2.5 with sigma of 0.02
 C14-C5
 2.5 with sigma of 0.02
 C13-C16
 1.5 with sigma of 0.02
 C14-C13
 1.5 with sigma of 0.02
 C13-C15
 1.5 with sigma of 0.02
 C75-C73
 1.5 with sigma of 0.02
 C74-C73
 1.5 with sigma of 0.02
 C73-C76
 1.5 with sigma of 0.02
 C75-C76
 2.5 with sigma of 0.02
 C74-C76
 2.5 with sigma of 0.02
 C74-C75
 2.5 with sigma of 0.02
 C100-C13
 1.5 with sigma of 0.02
 C13-C99
 1.5 with sigma of 0.02
 C13-C98
 1.5 with sigma of 0.02
 C100-C98
 2.5 with sigma of 0.02
 C98-C99
 2.5 with sigma of 0.02
 C99-C100
 2.5 with sigma of 0.02
 C5-C13
 1.5 with sigma of 0.02
 C11-C28
 2.5 with sigma of 0.02
 C28-C26
 2.5 with sigma of 0.02
 C27-C28
 2.5 with sigma of 0.02
 C11-C27
 2.5 with sigma of 0.02
 C28-C25
 1.5 with sigma of 0.02
 C27-C25
 1.5 with sigma of 0.02
 C169-O7
 2.5 with sigma of 0.02
 C170-C171
 2.5 with sigma of 0.02
 O7-C172
 2.5 with sigma of 0.02
 C169-C170
 1.5 with sigma of 0.02
 C170-O7
 1.5 with sigma of 0.02
 O7-C171
 1.5 with sigma of 0.02
 C172-C171
 1.5 with sigma of 0.02
 C176-C175
 1.5 with sigma of 0.02
 O8-C175
 1.5 with sigma of 0.02
 O8-C174
 1.5 with sigma of 0.02
 C174-C173
 1.5 with sigma of 0.02
 C176-O8
 2.5 with sigma of 0.02
 C175-C174
 2.5 with sigma of 0.02
 O8-C173
 2.5 with sigma of 0.02
3. Rigid bond restraints
 C168, Cl1, Cl2
 with sigma for 1-2 distances of 0.01 and sigma for 1-3 distances of 0.01
 C47, Lu1, O1, O6, O3, O2, O5, O4, N2, N1, N3, C12, C90, C6, C151, C68, C34,
 C145, C118, C62, C124, C96, C40, C35, C29, C113, C119, C1, C7, C146, C140, C57,
  C91, C63, C85, C11, C89, C5, C150, C67, C33, C144, C117, C61, C123, C95, C39,
 C36, C30, C114, C2, C8, C147, C141, C58, C92, C64, C25, C10, C13, C88, C4,
 C164, C149, C66, C81, C41, C32, C143, C116, C125, C60, C69, C136, C122, C94,
 C53, C38, C37, C121, C31, C115, C3, C9, C148, C142, C87, C59, C93, C65, C28,
 C26, C27, C16, C99, C100, C14, C98, C15, C165, C166, C167, C83, C84, C82, C43,
 C155, C44, C153, C42, C154, C127, C126, C63B, C71, C70, C72, C137, C138, C139,
 C112, C110, C111, C56, C54, C55, C49, C132, C45, C128, C17, C21, C160, C156,
 C73, C105, C77, C51, C50, C52, C133, C134, C135, C46, C48, C129, C130, C131,
 C18, C20, C19, C24, C22, C23, C161, C162, C163, C157, C159, C158, C103, C74,
 C76, C75, C102, C104, C78, C106, C108, C80, C79
 with sigma for 1-2 distances of 0.01 and sigma for 1-3 distances of 0.01
 C169, C170, C171, C172, O7, C174, C175, C176, C173, O8
 with sigma for 1-2 distances of 0.01 and sigma for 1-3 distances of 0.01
4. Uiso/Uaniso restraints and constraints
C168 \\sim Cl1 \\sim Cl2: within 1.7A with sigma of 0.04 and sigma for terminal
atoms of 0.08
C46 \\sim Lu1 \\sim O1 \\sim O6 \\sim O3 \\sim O2 \\sim O5 \\sim O4 \\sim N2
\\sim N1 \\sim N3 \\sim C12 \\sim C90 \\sim C6 \\sim C151 \\sim C68 \\sim C34
\\sim C145 \\sim C118 \\sim C62 \\sim C124 \\sim C96 \\sim C40 \\sim C35 \\sim
C29 \\sim C113 \\sim C119 \\sim C1 \\sim C7 \\sim C146 \\sim C140 \\sim C57
\\sim C91 \\sim C63 \\sim C85 \\sim C11 \\sim C89 \\sim C5 \\sim C150 \\sim C67
\\sim C33 \\sim C144 \\sim C117 \\sim C61 \\sim C123 \\sim C95 \\sim C39 \\sim
C36 \\sim C30 \\sim C114 \\sim C2 \\sim C8 \\sim C147 \\sim C141 \\sim C58
\\sim C92 \\sim C64 \\sim C25 \\sim C10 \\sim C13 \\sim C88 \\sim C4 \\sim C164
\\sim C149 \\sim C66 \\sim C81 \\sim C41 \\sim C32 \\sim C143 \\sim C116 \\sim
C125 \\sim C60 \\sim C69 \\sim C136 \\sim C122 \\sim C94 \\sim C53 \\sim C38
\\sim C37 \\sim C121 \\sim C31 \\sim C115 \\sim C3 \\sim C9 \\sim C148 \\sim
C142 \\sim C87 \\sim C59 \\sim C93 \\sim C65 \\sim C28 \\sim C26 \\sim C27
\\sim C16 \\sim C99 \\sim C100 \\sim C14 \\sim C98 \\sim C15 \\sim C165 \\sim
C166 \\sim C167 \\sim C83 \\sim C84 \\sim C82 \\sim C43 \\sim C155 \\sim C44
\\sim C153 \\sim C42 \\sim C154 \\sim C127 \\sim C126 \\sim C63B \\sim C71
\\sim C70 \\sim C72 \\sim C137 \\sim C138 \\sim C139 \\sim C112 \\sim C110
\\sim C111 \\sim C56 \\sim C54 \\sim C55 \\sim C49 \\sim C132 \\sim C45 \\sim
C128 \\sim C17 \\sim C21 \\sim C160 \\sim C156 \\sim C73 \\sim C105 \\sim C77
\\sim C51 \\sim C50 \\sim C52 \\sim C133 \\sim C134 \\sim C135 \\sim C47 \\sim
C48 \\sim C129 \\sim C130 \\sim C131 \\sim C18 \\sim C20 \\sim C19 \\sim C24
\\sim C22 \\sim C23 \\sim C161 \\sim C162 \\sim C163 \\sim C157 \\sim C159
\\sim C158 \\sim C103 \\sim C74 \\sim C76 \\sim C75 \\sim C102 \\sim C104 \\sim
C78 \\sim C106 \\sim C108 \\sim C80 \\sim C79: within 1.7A with sigma of 0.04
and sigma for terminal atoms of 0.08
C169 \\sim C170 \\sim C171 \\sim C172 \\sim O7 \\sim C174 \\sim C175 \\sim C176
\\sim C173 \\sim O8: within 1.7A with sigma of 0.04 and sigma for terminal
atoms of 0.08
Uanis(C48) \\sim Ueq, Uanis(C47) \\sim Ueq, Uanis(C46) \\sim Ueq, Uanis(C21)
\\sim Ueq, Uanis(C1) \\sim Ueq, Uanis(C14) \\sim Ueq, Uanis(C60) \\sim Ueq,
Uanis(C72) \\sim Ueq: with sigma of 0.01 and sigma for terminal atoms of 0.02
Uanis(C108) \\sim Ueq, Uanis(C98) \\sim Ueq, Uanis(C113) \\sim Ueq, Uanis(C123)
\\sim Ueq: with sigma of 0.01 and sigma for terminal atoms of 0.02
Uanis(C139) \\sim Ueq: with sigma of 0.005 and sigma for terminal atoms of 0.01
Uanis(C169) \\sim Ueq: with sigma of 0.001 and sigma for terminal atoms of 0.002
Uanis(C175) \\sim Ueq, Uanis(C176) \\sim Ueq: with sigma of 0.01 and sigma for
terminal atoms of 0.02
Uanis(C174) \\sim Ueq, Uanis(O8) \\sim Ueq, Uanis(C170) \\sim Ueq: with sigma
of 0.1 and sigma for terminal atoms of 0.2
Uanis(C172) = Uanis(C169)
5. Others
 Sof(Cl1)=Sof(Cl2)=Sof(C168)=Sof(H16U)=Sof(H16V)=FVAR(1)
 Sof(C141)=Sof(H141)=Sof(H30)=Sof(C164)=Sof(C127)=Sof(H12A)=Sof(H12B)=
 Sof(H12C)=Sof(C112)=Sof(H11A)=Sof(H11B)=Sof(H11C)=Sof(C143)=Sof(H143)=Sof(C88)=
 Sof(H88)=Sof(C89)=Sof(C136)=Sof(H78D)=Sof(H78E)=Sof(H78F)=Sof(C146)=Sof(C132)=
 Sof(C149)=Sof(H149)=Sof(C96)=Sof(C87)=Sof(C142)=Sof(C140)=Sof(C165)=Sof(H16C)=
 Sof(H16D)=Sof(H16E)=Sof(C155)=Sof(H15A)=Sof(H15B)=Sof(H15C)=Sof(C133)=
 Sof(H13D)=Sof(H13E)=Sof(H13F)=Sof(C91)=Sof(C116)=Sof(H116)=Sof(C90)=Sof(C161)=
 Sof(H16F)=Sof(H16G)=Sof(H16H)=Sof(C151)=Sof(C166)=Sof(H16I)=Sof(H16J)=
 Sof(H16K)=Sof(C115)=Sof(C121)=Sof(C160)=Sof(C126)=Sof(H12G)=Sof(H12H)=
 Sof(H12I)=Sof(C150)=Sof(C122)=Sof(H122)=Sof(C93)=Sof(C113)=Sof(C137)=Sof(H13G)=
 Sof(H13H)=Sof(H13I)=Sof(C94)=Sof(H94)=Sof(C144)=Sof(C119)=Sof(C118)=Sof(C129)=
 Sof(H12J)=Sof(H12K)=Sof(H12L)=Sof(C148)=Sof(C145)=Sof(C124)=Sof(C95)=Sof(C153)=
 Sof(H15D)=Sof(H15E)=Sof(H15F)=Sof(C110)=Sof(H11D)=Sof(H11E)=Sof(H11F)=
 Sof(C106)=Sof(H10D)=Sof(H10E)=Sof(H10F)=Sof(C162)=Sof(H16L)=Sof(H16M)=
 Sof(H16N)=Sof(C157)=Sof(H15G)=Sof(H15H)=Sof(H15I)=Sof(C99)=Sof(H99A)=Sof(H99B)=
 Sof(H99C)=Sof(C123)=Sof(C63B)=Sof(H63A)=Sof(H63B)=Sof(H63C)=Sof(C105)=
 Sof(C108)=Sof(H10G)=Sof(H10H)=Sof(H10I)=Sof(C159)=Sof(H15J)=Sof(H15K)=
 Sof(H15L)=Sof(C111)=Sof(H11G)=Sof(H11H)=Sof(H11I)=Sof(C158)=Sof(H15M)=
 Sof(H15N)=Sof(H15O)=Sof(C134)=Sof(H13J)=Sof(H13K)=Sof(H13L)=Sof(C154)=
 Sof(H15P)=Sof(H15Q)=Sof(H15R)=Sof(C117)=Sof(C114)=Sof(H114)=Sof(C128)=
 Sof(C167)=Sof(H16O)=Sof(H16P)=Sof(H16Q)=Sof(C147)=Sof(H147)=Sof(C125)=Sof(H58)=
 Sof(C92)=Sof(H92)=Sof(C85)=Sof(C156)=Sof(C163)=Sof(H16R)=Sof(H16S)=Sof(H16T)=
 Sof(C138)=Sof(H13M)=Sof(H13N)=Sof(H13O)=Sof(C98)=Sof(H98A)=Sof(H98B)=Sof(H98C)=
 Sof(C100)=Sof(H10J)=Sof(H10K)=Sof(H10L)=Sof(C139)=Sof(H13P)=Sof(H13Q)=
 Sof(H13R)=Sof(C130)=Sof(H13S)=Sof(H13T)=Sof(H13U)=Sof(C103)=Sof(H10M)=
 Sof(H10N)=Sof(H10O)=Sof(C131)=Sof(H13V)=Sof(H13W)=Sof(H13X)=Sof(C135)=
 Sof(H13Y)=Sof(H)=Sof(HA)=Sof(C102)=Sof(H10P)=Sof(H10Q)=Sof(H10R)=Sof(C104)=
 Sof(H10S)=Sof(H10T)=Sof(H10U)=1-FVAR(2)
 Sof(C61)=Sof(H6)=Sof(C25)=Sof(C8)=Sof(H34A)=Sof(C57)=Sof(C36)=Sof(H16A)=
 Sof(C35)=Sof(C10)=Sof(H32A)=Sof(C32)=Sof(H4A)=Sof(C33)=Sof(C1)=Sof(C17)=
 Sof(C43)=Sof(H10A)=Sof(H10B)=Sof(H10C)=Sof(C7)=Sof(H83A)=Sof(H83B)=Sof(H83C)=
 Sof(C64)=Sof(H76A)=Sof(C34)=Sof(C29)=Sof(C39)=Sof(C71)=Sof(H65A)=Sof(H65B)=
 Sof(H65C)=Sof(C60)=Sof(H60A)=Sof(C38)=Sof(H18A)=Sof(C5)=Sof(C4)=Sof(H46A)=
 Sof(C40)=Sof(C59)=Sof(C24)=Sof(H40A)=Sof(H40B)=Sof(H40C)=Sof(C62)=Sof(C67)=
 Sof(C22)=Sof(H42A)=Sof(H42B)=Sof(H42C)=Sof(C9)=Sof(C11)=Sof(C28)=Sof(H36A)=
 Sof(H36B)=Sof(H36C)=Sof(C37)=Sof(C3)=Sof(C83)=Sof(H79A)=Sof(H79B)=Sof(H79C)=
 Sof(C68)=Sof(C16)=Sof(H50A)=Sof(H50B)=Sof(H50C)=Sof(C6)=Sof(C12)=Sof(C80)=
 Sof(H84A)=Sof(H84B)=Sof(H84C)=Sof(C47)=Sof(H13A)=Sof(H13B)=Sof(H13C)=Sof(C51)=
 Sof(H22A)=Sof(H22B)=Sof(H22C)=Sof(C84)=Sof(H80D)=Sof(H80E)=Sof(H80F)=Sof(C63)=
 Sof(C26)=Sof(H38A)=Sof(H38B)=Sof(H38C)=Sof(C44)=Sof(H9AA)=Sof(H9AB)=Sof(H9AC)=
 Sof(C50)=Sof(H24A)=Sof(H24B)=Sof(H24C)=Sof(C31)=Sof(C18)=Sof(H56A)=Sof(H56B)=
 Sof(H56C)=Sof(C20)=Sof(H54A)=Sof(H54B)=Sof(H54C)=Sof(C65)=Sof(C56)=Sof(H27A)=
 Sof(H27B)=Sof(H27C)=Sof(C66)=Sof(H74A)=Sof(C49)=Sof(C14)=Sof(H51A)=Sof(H51B)=
 Sof(H51C)=Sof(C42)=Sof(H8AA)=Sof(H8AB)=Sof(H8AC)=Sof(C79)=Sof(H82A)=Sof(H82B)=
 Sof(H82C)=Sof(C19)=Sof(H55A)=Sof(H55B)=Sof(H55C)=Sof(C23)=Sof(H41D)=Sof(H41E)=
 Sof(H41F)=Sof(C81)=Sof(C82)=Sof(H78A)=Sof(H78B)=Sof(H78C)=Sof(C21)=Sof(C54)=
 Sof(H26D)=Sof(H26E)=Sof(H26F)=Sof(C55)=Sof(H28A)=Sof(H28B)=Sof(H28C)=Sof(C52)=
 Sof(H23D)=Sof(H23E)=Sof(H23F)=Sof(C27)=Sof(H37D)=Sof(H37E)=Sof(H37F)=Sof(C2)=
 Sof(H48A)=Sof(H62)=Sof(C45)=Sof(C77)=Sof(C46)=Sof(H14A)=Sof(H14B)=Sof(H14C)=
 Sof(C15)=Sof(H52A)=Sof(H52B)=Sof(H52C)=Sof(C70)=Sof(H64D)=Sof(H64E)=Sof(H64F)=
 Sof(C72)=Sof(H66A)=Sof(H66B)=Sof(H66C)=Sof(C74)=Sof(H68D)=Sof(H68E)=Sof(H68F)=
 Sof(C76)=Sof(H69A)=Sof(H69B)=Sof(H69C)=Sof(C69)=Sof(C75)=Sof(H70A)=Sof(H70B)=
 Sof(H70C)=Sof(C48)=Sof(H12D)=Sof(H12E)=Sof(H12F)=FVAR(2)
 Sof(C174)=Sof(H2A)=Sof(H2B)=Sof(C175)=Sof(H23G)=Sof(H23H)=Sof(C176)=Sof(H39D)=
 Sof(H39E)=Sof(H39F)=Sof(C173)=Sof(H50G)=Sof(H50H)=Sof(H50I)=Sof(O8)=0.5*(1-
 FVAR(4))
 Sof(C169)=Sof(H1A)=Sof(H1B)=Sof(H1C)=Sof(C170)=Sof(H16B)=Sof(H170)=Sof(C171)=
 Sof(H18B)=Sof(H18C)=Sof(C172)=Sof(H35D)=Sof(H35E)=Sof(H35F)=Sof(O7)=0.5*FVAR(4)
6.a Secondary CH2 refined with riding coordinates:
 C168(H16U,H16V), C170(H16B,H170), C171(H18B,H18C), C174(H2A,H2B), C175(H23G,
 H23H)
6.b Aromatic/amide H refined with riding coordinates:
 C141(H141), C30(H6), C30(H30), C8(H34A), C36(H16A), C143(H143), C10(H32A),
 C32(H4A), C88(H88), C64(H76A), C60(H60A), C149(H149), C38(H18A), C4(H46A),
 C116(H116), C122(H122), C94(H94), C66(H74A), C114(H114), C147(H147), C2(H48A),
 C58(H62), C58(H58), C92(H92)
6.c Idealised Me refined with riding coordinates:
 C78(H83A,H83B,H83C), C80(H84A,H84B,H84C), C162(H16L,H16M,H16N), C14(H51A,H51B,
 H51C), C154(H15P,H15Q,H15R), C72(H66A,H66B,H66C), C131(H13V,H13W,H13X),
 C104(H10S,H10T,H10U), C169(H1A,H1B,H1C), C172(H35D,H35E,H35F), C176(H39D,H39E,
 H39F), C173(H50G,H50H,H50I)
6.d Idealised Me refined as rotating group:
 C127(H12A,H12B,H12C), C112(H11A,H11B,H11C), C43(H10A,H10B,H10C), C78(H78D,
 H78E,H78F), C71(H65A,H65B,H65C), C24(H40A,H40B,H40C), C165(H16C,H16D,H16E),
 C155(H15A,H15B,H15C), C133(H13D,H13E,H13F), C22(H42A,H42B,H42C), C28(H36A,H36B,
 H36C), C161(H16F,H16G,H16H), C83(H79A,H79B,H79C), C16(H50A,H50B,H50C),
 C166(H16I,H16J,H16K), C126(H12G,H12H,H12I), C47(H13A,H13B,H13C), C51(H22A,H22B,
 H22C), C84(H80D,H80E,H80F), C137(H13G,H13H,H13I), C26(H38A,H38B,H38C),
 C129(H12J,H12K,H12L), C44(H9AA,H9AB,H9AC), C50(H24A,H24B,H24C), C18(H56A,H56B,
 H56C), C153(H15D,H15E,H15F), C20(H54A,H54B,H54C), C110(H11D,H11E,H11F),
 C106(H10D,H10E,H10F), C157(H15G,H15H,H15I), C99(H99A,H99B,H99C), C56(H27A,H27B,
 H27C), C63B(H63A,H63B,H63C), C108(H10G,H10H,H10I), C42(H8AA,H8AB,H8AC),
 C79(H82A,H82B,H82C), C19(H55A,H55B,H55C), C159(H15J,H15K,H15L), C111(H11G,H11H,
 H11I), C158(H15M,H15N,H15O), C23(H41D,H41E,H41F), C134(H13J,H13K,H13L),
 C82(H78A,H78B,H78C), C167(H16O,H16P,H16Q), C54(H26D,H26E,H26F), C55(H28A,H28B,
 H28C), C52(H23D,H23E,H23F), C27(H37D,H37E,H37F), C163(H16R,H16S,H16T),
 C138(H13M,H13N,H13O), C46(H14A,H14B,H14C), C15(H52A,H52B,H52C), C98(H98A,H98B,
 H98C), C100(H10J,H10K,H10L), C70(H64D,H64E,H64F), C139(H13P,H13Q,H13R),
 C130(H13S,H13T,H13U), C103(H10M,H10N,H10O), C74(H68D,H68E,H68F), C135(H13Y,H,
 HA), C76(H69A,H69B,H69C), C75(H70A,H70B,H70C), C102(H10P,H10Q,H10R), C48(H12D,
 H12E,H12F)
;
_shelx_shelxl_version_number 2014/7
_olex2_submission_special_instructions 'No special instructions were received'

loop_
_space_group_symop_operation_xyz
'x, y, z'
'-x, -y, -z'

loop_
_atom_site_label
_atom_site_type_symbol
_atom_site_fract_x
_atom_site_fract_y
_atom_site_fract_z
_atom_site_U_iso_or_equiv
_atom_site_adp_type
_atom_site_occupancy
_atom_site_site_symmetry_order
_atom_site_calc_flag
_atom_site_refinement_flags_posn
_atom_site_refinement_flags_adp
_atom_site_refinement_flags_occupancy
_atom_site_disorder_assembly
_atom_site_disorder_group
Lu1 Lu 0.38707(3) 0.32517(3) 0.29231(3) 0.0394(3) Uani 1 1 d . U . . .
O3 O 0.5303(6) 0.3756(6) 0.3205(6) 0.0486(19) Uani 1 1 d . U . . .
O4 O 0.2585(7) 0.3791(6) 0.2126(5) 0.047(2) Uani 1 1 d . U . . .
O1 O 0.4873(7) 0.2063(6) 0.3331(5) 0.049(2) Uani 1 1 d . U . . .
O2 O 0.3017(7) 0.4106(6) 0.3388(5) 0.0481(19) Uani 1 1 d . U . . .
Cl1 Cl 0.5133(8) 0.6099(9) 0.4207(8) 0.146(5) Uani 0.76(2) 1 d . U P . .
O6 O 0.2572(7) 0.2382(6) 0.3517(5) 0.050(2) Uani 1 1 d . U . . .
N1 N 0.4069(8) 0.2721(7) 0.4230(6) 0.042(2) Uani 1 1 d . U . . .
N2 N 0.4072(8) 0.4802(7) 0.2169(6) 0.046(2) Uani 1 1 d D U . . .
O5 O 0.4869(8) 0.3462(8) 0.1944(6) 0.067(3) Uani 1 1 d . U . . .
N3 N 0.3492(9) 0.2255(8) 0.2356(6) 0.048(2) Uani 1 1 d . U . . .
Cl2 Cl 0.4993(16) 0.7074(13) 0.2701(10) 0.212(9) Uani 0.76(2) 1 d . U P . .
C61 C 0.570(2) 0.262(2) 0.1274(15) 0.048(5) Uani 0.500(5) 1 d . U P A 1
C141 C 0.548(3) 0.226(2) 0.514(2) 0.041(6) Uani 0.500(5) 1 d . U P A 2
H141 H 0.5086 0.1873 0.5488 0.049 Uiso 0.500(5) 1 calc R . P A 2
C41 C 0.7281(10) 0.4180(10) 0.3484(9) 0.056(3) Uani 1 1 d D U . . .
C53 C 0.0723(11) 0.4403(11) 0.1388(9) 0.062(3) Uani 1 1 d . U . . .
C30 C 0.5392(11) 0.5826(10) 0.1524(9) 0.058(4) Uani 1 1 d . U . . .
H6 H 0.5029 0.6156 0.1126 0.069 Uiso 0.500(5) 1 calc R . P A 1
H30 H 0.5319 0.6185 0.1760 0.069 Uiso 0.500(5) 1 calc R . P A 2
C164 C 0.066(4) 0.171(3) 0.418(2) 0.047(7) Uani 0.500(5) 1 d . U P A 2
C25 C 0.161(2) 0.510(2) 0.3842(16) 0.048(7) Uani 0.500(5) 1 d D U P A 1
C13 C 0.6468(11) 0.0765(9) 0.3771(9) 0.067(3) Uani 1 1 d D U . . .
C8 C 0.306(3) 0.266(2) 0.5262(19) 0.045(6) Uani 0.500(5) 1 d . U P A 1
H34A H 0.3366 0.2162 0.5575 0.054 Uiso 0.500(5) 1 calc R . P A 1
C127 C 0.107(5) 0.570(3) 0.416(3) 0.071(11) Uani 0.500(5) 1 d . U P A 2
H12A H 0.0534 0.5830 0.3827 0.107 Uiso 0.500(5) 1 calc GR . P A 2
H12B H 0.1416 0.6205 0.4087 0.107 Uiso 0.500(5) 1 calc GR . P A 2
H12C H 0.0801 0.5461 0.4629 0.107 Uiso 0.500(5) 1 calc GR . P A 2
C57 C 0.424(2) 0.204(2) 0.1978(17) 0.044(5) Uani 0.500(5) 1 d . U P A 1
C36 C 0.2999(16) 0.6048(18) 0.1556(14) 0.044(5) Uani 0.500(5) 1 d . U P A 1
H16A H 0.3431 0.6405 0.1644 0.053 Uiso 0.500(5) 1 calc R . P A 1
C112 C -0.019(4) 0.490(3) 0.094(4) 0.081(13) Uani 0.500(5) 1 d . U P A 2
H11A H -0.0645 0.5079 0.1228 0.121 Uiso 0.500(5) 1 calc GR . P A 2
H11B H -0.0536 0.4546 0.0766 0.121 Uiso 0.500(5) 1 calc GR . P A 2
H11C H 0.0041 0.5390 0.0549 0.121 Uiso 0.500(5) 1 calc GR . P A 2
C35 C 0.3311(19) 0.5143(17) 0.1782(14) 0.045(5) Uani 0.500(5) 1 d . U P A 1
C143 C 0.702(2) 0.298(2) 0.4723(16) 0.051(6) Uani 0.500(5) 1 d . U P A 2
H143 H 0.7667 0.3060 0.4829 0.061 Uiso 0.500(5) 1 calc R . P A 2
C10 C 0.1856(19) 0.3852(17) 0.5012(14) 0.039(5) Uani 0.500(5) 1 d . U P A 1
H32A H 0.1373 0.4121 0.5189 0.047 Uiso 0.500(5) 1 calc R . P A 1
C32 C 0.694(3) 0.549(2) 0.2277(18) 0.059(7) Uani 0.500(5) 1 d . U P A 1
H4A H 0.7575 0.5671 0.2331 0.071 Uiso 0.500(5) 1 calc R . P A 1
C33 C 0.661(2) 0.474(2) 0.2834(19) 0.055(6) Uani 0.500(5) 1 d . U P A 1
C1 C 0.4788(17) 0.2186(16) 0.4493(13) 0.035(4) Uani 0.500(5) 1 d . U P A 1
C88 C 0.569(2) 0.0609(18) 0.2537(17) 0.052(5) Uani 0.500(5) 1 d . U P A 2
H88 H 0.6147 0.0158 0.2623 0.062 Uiso 0.500(5) 1 calc R . P A 2
C17 C 0.663(3) 0.140(3) 0.605(2) 0.066(7) Uani 0.500(5) 1 d . U P A 1
C89 C 0.576(2) 0.0990(17) 0.2985(16) 0.050(5) Uani 0.500(5) 1 d . U P A 2
C136 C 0.636(3) 0.384(2) 0.0838(17) 0.049(5) Uani 0.500(5) 1 d . U P A 2
C43 C 0.824(3) 0.469(3) 0.346(2) 0.067(9) Uani 0.500(5) 1 d . U P A 1
H10A H 0.8527 0.4895 0.2991 0.101 Uiso 0.500(5) 1 calc GR . P A 1
H10B H 0.8718 0.4334 0.3789 0.101 Uiso 0.500(5) 1 calc GR . P A 1
H10C H 0.8053 0.5163 0.3577 0.101 Uiso 0.500(5) 1 calc GR . P A 1
C7 C 0.336(2) 0.302(2) 0.4542(16) 0.051(6) Uani 0.500(5) 1 d . U P A 1
C78 C -0.0535(15) 0.1312(16) 0.1851(14) 0.122(7) Uani 1 1 d D U . . .
H78D H -0.1070 0.1209 0.1596 0.182 Uiso 0.500(5) 1 calc GR . P A 2
H78E H -0.0708 0.1797 0.1953 0.182 Uiso 0.500(5) 1 calc GR . P A 2
H78F H -0.0433 0.0828 0.2284 0.182 Uiso 0.500(5) 1 calc GR . P A 2
H83A H -0.0696 0.1404 0.2271 0.182 Uiso 0.500(5) 1 calc R . P A 1
H83B H -0.1078 0.1032 0.1746 0.182 Uiso 0.500(5) 1 calc R . P A 1
H83C H -0.0432 0.1845 0.1465 0.182 Uiso 0.500(5) 1 calc R . P A 1
C146 C 0.3232(18) 0.2392(16) 0.4650(14) 0.036(4) Uani 0.500(5) 1 d . U P A 2
C64 C 0.1969(18) 0.138(3) 0.221(2) 0.071(7) Uani 0.500(5) 1 d . U P A 1
H76A H 0.2263 0.1339 0.1810 0.085 Uiso 0.500(5) 1 calc R . P A 1
C132 C 0.665(2) 0.6835(16) 0.0724(14) 0.065(7) Uani 0.500(5) 1 d D U P A 2
C34 C 0.566(2) 0.4499(17) 0.2712(14) 0.037(4) Uani 0.500(5) 1 d . U P A 1
C29 C 0.501(2) 0.5043(18) 0.2125(16) 0.037(4) Uani 0.500(5) 1 d . U P A 1
C39 C 0.156(2) 0.495(2) 0.1464(18) 0.055(5) Uani 0.500(5) 1 d . U P A 1
C71 C 0.704(2) 0.344(2) 0.1497(18) 0.053(7) Uani 0.500(5) 1 d . U P A 1
H65A H 0.6575 0.3475 0.1849 0.080 Uiso 0.500(5) 1 calc GR . P A 1
H65B H 0.7427 0.3943 0.1311 0.080 Uiso 0.500(5) 1 calc GR . P A 1
H65C H 0.7480 0.2957 0.1704 0.080 Uiso 0.500(5) 1 calc GR . P A 1
C60 C 0.579(2) 0.1954(19) 0.1106(15) 0.047(5) Uani 0.500(5) 1 d . U P A 1
H60A H 0.6311 0.1946 0.0797 0.057 Uiso 0.500(5) 1 calc R . P A 1
C149 C 0.145(2) 0.1833(17) 0.5293(15) 0.045(5) Uani 0.500(5) 1 d . U P A 2
H149 H 0.0860 0.1602 0.5529 0.054 Uiso 0.500(5) 1 calc R . P A 2
C38 C 0.146(2) 0.5836(19) 0.1217(14) 0.050(5) Uani 0.500(5) 1 d . U P A 1
H18A H 0.0856 0.6092 0.1011 0.060 Uiso 0.500(5) 1 calc R . P A 1
C96 C 0.210(2) 0.3283(19) 0.1968(14) 0.041(4) Uani 0.500(5) 1 d . U P A 2
C87 C 0.505(3) 0.076(2) 0.1952(18) 0.062(6) Uani 0.500(5) 1 d . U P A 2
C5 C 0.6093(19) 0.1198(16) 0.4281(13) 0.045(5) Uani 0.500(5) 1 d D U P A 1
C4 C 0.645(2) 0.1078(17) 0.4952(17) 0.049(5) Uani 0.500(5) 1 d . U P A 1
H46A H 0.6976 0.0687 0.5122 0.058 Uiso 0.500(5) 1 calc R . P A 1
C142 C 0.645(2) 0.237(2) 0.5235(15) 0.049(5) Uani 0.500(5) 1 d . U P A 2
C40 C 0.2551(19) 0.4605(17) 0.1804(12) 0.036(4) Uani 0.500(5) 1 d . U P A 1
C140 C 0.5077(19) 0.2773(18) 0.4468(15) 0.040(5) Uani 0.500(5) 1 d . U P A 2
C59 C 0.514(3) 0.124(2) 0.1371(17) 0.062(6) Uani 0.500(5) 1 d . U P A 1
C24 C 0.245(3) 0.187(3) 0.674(2) 0.085(12) Uani 0.500(5) 1 d D U P A 1
H40A H 0.2254 0.1732 0.7221 0.127 Uiso 0.500(5) 1 calc GR . P A 1
H40B H 0.3152 0.1978 0.6676 0.127 Uiso 0.500(5) 1 calc GR . P A 1
H40C H 0.2304 0.1408 0.6611 0.127 Uiso 0.500(5) 1 calc GR . P A 1
C62 C 0.495(2) 0.270(2) 0.1731(14) 0.045(5) Uani 0.500(5) 1 d . U P A 1
C165 C 0.116(2) 0.103(2) 0.397(2) 0.059(6) Uani 0.500(5) 1 d . U P A 2
H16C H 0.0709 0.0882 0.3683 0.088 Uiso 0.500(5) 1 calc GR . P A 2
H16D H 0.1309 0.0532 0.4388 0.088 Uiso 0.500(5) 1 calc GR . P A 2
H16E H 0.1769 0.1233 0.3710 0.088 Uiso 0.500(5) 1 calc GR . P A 2
C155 C 0.6735(18) 0.4988(15) 0.3261(19) 0.060(7) Uani 0.500(5) 1 d D U P A 2
H15A H 0.7164 0.5430 0.2966 0.090 Uiso 0.500(5) 1 calc GR . P A 2
H15B H 0.6527 0.5093 0.3668 0.090 Uiso 0.500(5) 1 calc GR . P A 2
H15C H 0.6155 0.4974 0.3002 0.090 Uiso 0.500(5) 1 calc GR . P A 2
C133 C 0.666(3) 0.716(2) -0.0069(13) 0.085(10) Uani 0.500(5) 1 d D U P A 2
H13D H 0.6810 0.6707 -0.0213 0.127 Uiso 0.500(5) 1 calc GR . P A 2
H13E H 0.7167 0.7582 -0.0257 0.127 Uiso 0.500(5) 1 calc GR . P A 2
H13F H 0.6017 0.7414 -0.0244 0.127 Uiso 0.500(5) 1 calc GR . P A 2
C67 C 0.117(2) 0.1543(19) 0.3414(17) 0.050(5) Uani 0.500(5) 1 d . U P A 1
C22 C 0.079(2) 0.240(3) 0.617(3) 0.077(11) Uani 0.500(5) 1 d D U P A 1
H42A H 0.0872 0.1850 0.6164 0.116 Uiso 0.500(5) 1 calc GR . P A 1
H42B H 0.0477 0.2780 0.5749 0.116 Uiso 0.500(5) 1 calc GR . P A 1
H42C H 0.0386 0.2366 0.6574 0.116 Uiso 0.500(5) 1 calc GR . P A 1
C9 C 0.226(2) 0.308(2) 0.5489(17) 0.057(7) Uani 0.500(5) 1 d . U P A 1
C91 C 0.2544(18) 0.2475(17) 0.2036(13) 0.038(4) Uani 0.500(5) 1 d . U P A 2
C11 C 0.210(2) 0.4233(15) 0.4335(16) 0.055(6) Uani 0.500(5) 1 d D U P A 1
C28 C 0.242(2) 0.5694(17) 0.3450(16) 0.061(8) Uani 0.500(5) 1 d D U P A 1
H36A H 0.2685 0.5946 0.3747 0.091 Uiso 0.500(5) 1 calc GR . P A 1
H36B H 0.2153 0.6128 0.3032 0.091 Uiso 0.500(5) 1 calc GR . P A 1
H36C H 0.2954 0.5388 0.3322 0.091 Uiso 0.500(5) 1 calc GR . P A 1
C116 C 0.194(2) 0.624(2) 0.2813(18) 0.058(8) Uani 0.500(5) 1 d . U P A 2
H116 H 0.1485 0.6551 0.2969 0.070 Uiso 0.500(5) 1 calc R . P A 2
C90 C 0.492(2) 0.1640(18) 0.2886(15) 0.043(4) Uani 0.500(5) 1 d . U P A 2
C37 C 0.221(2) 0.635(2) 0.1263(15) 0.052(5) Uani 0.500(5) 1 d . U P A 1
C161 C 0.149(3) 0.113(3) 0.689(2) 0.089(12) Uani 0.500(5) 1 d . U P A 2
H16F H 0.2037 0.0719 0.7016 0.134 Uiso 0.500(5) 1 calc GR . P A 2
H16G H 0.1007 0.0971 0.6629 0.134 Uiso 0.500(5) 1 calc GR . P A 2
H16H H 0.1177 0.1142 0.7308 0.134 Uiso 0.500(5) 1 calc GR . P A 2
C3 C 0.608(2) 0.1501(19) 0.5419(15) 0.048(5) Uani 0.500(5) 1 d . U P A 1
C83 C 0.145(2) 0.111(2) 0.4699(19) 0.062(8) Uani 0.500(5) 1 d . U P A 1
H79A H 0.1330 0.0511 0.4918 0.093 Uiso 0.500(5) 1 calc GR . P A 1
H79B H 0.1335 0.1352 0.5039 0.093 Uiso 0.500(5) 1 calc GR . P A 1
H79C H 0.2130 0.1193 0.4528 0.093 Uiso 0.500(5) 1 calc GR . P A 1
C151 C 0.246(2) 0.2261(16) 0.4213(15) 0.041(5) Uani 0.500(5) 1 d . U P A 2
C68 C 0.212(2) 0.193(2) 0.3147(15) 0.051(5) Uani 0.500(5) 1 d . U P A 1
C16 C 0.697(2) 0.1382(19) 0.3147(16) 0.066(8) Uani 0.500(5) 1 d D U P A 1
H50A H 0.7403 0.1090 0.2933 0.099 Uiso 0.500(5) 1 calc GR . P A 1
H50B H 0.7367 0.1743 0.3286 0.099 Uiso 0.500(5) 1 calc GR . P A 1
H50C H 0.6479 0.1716 0.2815 0.099 Uiso 0.500(5) 1 calc GR . P A 1
C166 C 0.033(3) 0.246(2) 0.355(2) 0.075(11) Uani 0.500(5) 1 d . U P A 2
H16I H 0.0538 0.2969 0.3587 0.112 Uiso 0.500(5) 1 calc GR . P A 2
H16J H -0.0394 0.2475 0.3523 0.112 Uiso 0.500(5) 1 calc GR . P A 2
H16K H 0.0617 0.2428 0.3131 0.112 Uiso 0.500(5) 1 calc GR . P A 2
C115 C 0.233(2) 0.6658(19) 0.2132(17) 0.056(7) Uani 0.500(5) 1 d . U P A 2
C121 C 0.599(2) 0.5989(18) 0.1007(15) 0.045(5) Uani 0.500(5) 1 d . U P A 2
C160 C 0.191(3) 0.204(3) 0.6412(18) 0.065(7) Uani 0.500(5) 1 d . U P A 2
C6 C 0.5229(18) 0.1796(14) 0.4049(13) 0.032(4) Uani 0.500(5) 1 d . U P A 1
C12 C 0.288(2) 0.3791(16) 0.4034(15) 0.040(5) Uani 0.500(5) 1 d . U P A 1
C80 C 0.089(3) 0.084(4) 0.127(2) 0.125(14) Uani 0.500(5) 1 d D U P A 1
H84A H 0.1397 0.0406 0.1343 0.187 Uiso 0.500(5) 1 calc R . P A 1
H84B H 0.1195 0.1385 0.1043 0.187 Uiso 0.500(5) 1 calc R . P A 1
H84C H 0.0383 0.0793 0.0967 0.187 Uiso 0.500(5) 1 calc R . P A 1
C126 C 0.105(3) 0.427(2) 0.4120(19) 0.064(8) Uani 0.500(5) 1 d . U P A 2
H12G H 0.0952 0.3920 0.4610 0.097 Uiso 0.500(5) 1 calc GR . P A 2
H12H H 0.1356 0.3943 0.3883 0.097 Uiso 0.500(5) 1 calc GR . P A 2
H12I H 0.0416 0.4503 0.3912 0.097 Uiso 0.500(5) 1 calc GR . P A 2
C150 C 0.153(2) 0.1938(16) 0.4597(15) 0.044(5) Uani 0.500(5) 1 d . U P A 2
C47 C 0.622(3) 0.730(3) 0.055(2) 0.104(11) Uani 0.500(5) 1 d D U P A 1
H13A H 0.6070 0.7058 0.0217 0.157 Uiso 0.500(5) 1 calc GR . P A 1
H13B H 0.6495 0.7849 0.0300 0.157 Uiso 0.500(5) 1 calc GR . P A 1
H13C H 0.5617 0.7351 0.0794 0.157 Uiso 0.500(5) 1 calc GR . P A 1
C51 C 0.285(4) 0.786(4) 0.108(4) 0.090(14) Uani 0.500(5) 1 d . U P A 1
H22A H 0.3163 0.7563 0.1531 0.134 Uiso 0.500(5) 1 calc GR . P A 1
H22B H 0.2676 0.8428 0.1033 0.134 Uiso 0.500(5) 1 calc GR . P A 1
H22C H 0.3307 0.7878 0.0712 0.134 Uiso 0.500(5) 1 calc GR . P A 1
C84 C -0.028(2) 0.108(3) 0.4305(19) 0.066(8) Uani 0.500(5) 1 d . U P A 1
H80D H -0.0816 0.1460 0.4056 0.099 Uiso 0.500(5) 1 calc GR . P A 1
H80E H -0.0379 0.0922 0.4803 0.099 Uiso 0.500(5) 1 calc GR . P A 1
H80F H -0.0268 0.0588 0.4200 0.099 Uiso 0.500(5) 1 calc GR . P A 1
C122 C 0.635(2) 0.5329(18) 0.0789(16) 0.049(6) Uani 0.500(5) 1 d . U P A 2
H122 H 0.6858 0.5455 0.0445 0.058 Uiso 0.500(5) 1 calc R . P A 2
C93 C 0.103(3) 0.207(3) 0.158(2) 0.071(7) Uani 0.500(5) 1 d . U P A 2
C113 C 0.3360(19) 0.5387(18) 0.2385(14) 0.043(5) Uani 0.500(5) 1 d . U P A 2
C137 C 0.552(3) 0.346(2) 0.0575(15) 0.058(7) Uani 0.500(5) 1 d . U P A 2
H13G H 0.5091 0.3146 0.0963 0.087 Uiso 0.500(5) 1 calc GR . P A 2
H13H H 0.5816 0.3091 0.0371 0.087 Uiso 0.500(5) 1 calc GR . P A 2
H13I H 0.5142 0.3905 0.0225 0.087 Uiso 0.500(5) 1 calc GR . P A 2
C63 C 0.259(2) 0.181(2) 0.2551(16) 0.052(5) Uani 0.500(5) 1 d . U P A 1
C94 C 0.064(3) 0.290(2) 0.1445(19) 0.065(7) Uani 0.500(5) 1 d . U P A 2
H94 H 0.0019 0.3042 0.1234 0.078 Uiso 0.500(5) 1 calc R . P A 2
C144 C 0.666(2) 0.3469(19) 0.4073(16) 0.047(5) Uani 0.500(5) 1 d . U P A 2
C119 C 0.481(2) 0.5051(17) 0.1744(17) 0.052(6) Uani 0.500(5) 1 d D U P A 2
C118 C 0.284(2) 0.4979(18) 0.3018(14) 0.044(5) Uani 0.500(5) 1 d . U P A 2
C26 C 0.102(2) 0.491(2) 0.3254(18) 0.065(8) Uani 0.500(5) 1 d D U P A 1
H38A H 0.1423 0.4528 0.3111 0.097 Uiso 0.500(5) 1 calc GR . P A 1
H38B H 0.0905 0.5428 0.2853 0.097 Uiso 0.500(5) 1 calc GR . P A 1
H38C H 0.0392 0.4658 0.3446 0.097 Uiso 0.500(5) 1 calc GR . P A 1
C129 C 0.241(4) 0.781(4) 0.095(3) 0.092(16) Uani 0.500(5) 1 d . U P A 2
H12J H 0.2347 0.8416 0.0743 0.138 Uiso 0.500(5) 1 calc GR . P A 2
H12K H 0.2091 0.7578 0.0664 0.138 Uiso 0.500(5) 1 calc GR . P A 2
H12L H 0.3110 0.7645 0.0997 0.138 Uiso 0.500(5) 1 calc GR . P A 2
C148 C 0.217(2) 0.2035(18) 0.5690(14) 0.049(5) Uani 0.500(5) 1 d . U P A 2
C145 C 0.564(2) 0.3332(18) 0.3899(15) 0.042(5) Uani 0.500(5) 1 d . U P A 2
C44 C 0.752(2) 0.336(2) 0.345(2) 0.058(7) Uani 0.500(5) 1 d . U P A 1
H9AA H 0.6923 0.3031 0.3564 0.087 Uiso 0.500(5) 1 calc GR . P A 1
H9AB H 0.8029 0.3071 0.3786 0.087 Uiso 0.500(5) 1 calc GR . P A 1
H9AC H 0.7750 0.3447 0.2986 0.087 Uiso 0.500(5) 1 calc GR . P A 1
C50 C 0.111(3) 0.752(3) 0.143(2) 0.067(9) Uani 0.500(5) 1 d . U P A 1
H24A H 0.1027 0.7029 0.1859 0.100 Uiso 0.500(5) 1 calc GR . P A 1
H24B H 0.0490 0.7655 0.1177 0.100 Uiso 0.500(5) 1 calc GR . P A 1
H24C H 0.1293 0.7987 0.1537 0.100 Uiso 0.500(5) 1 calc GR . P A 1
C124 C 0.5216(19) 0.4354(16) 0.1606(13) 0.036(4) Uani 0.500(5) 1 d D U P A 2
C95 C 0.109(2) 0.353(2) 0.1590(16) 0.052(5) Uani 0.500(5) 1 d . U P A 2
C31 C 0.646(3) 0.599(2) 0.1673(18) 0.058(6) Uani 0.500(5) 1 d . U P A 1
C18 C 0.670(4) 0.041(3) 0.651(2) 0.094(12) Uani 0.500(5) 1 d . U P A 1
H56A H 0.6404 0.0292 0.6967 0.141 Uiso 0.500(5) 1 calc GR . P A 1
H56B H 0.7389 0.0223 0.6557 0.141 Uiso 0.500(5) 1 calc GR . P A 1
H56C H 0.6340 0.0124 0.6277 0.141 Uiso 0.500(5) 1 calc GR . P A 1
C153 C 0.753(3) 0.389(3) 0.291(2) 0.078(10) Uani 0.500(5) 1 d . U P A 2
H15D H 0.6997 0.3548 0.2870 0.117 Uiso 0.500(5) 1 calc GR . P A 2
H15E H 0.8144 0.3554 0.3016 0.117 Uiso 0.500(5) 1 calc GR . P A 2
H15F H 0.7610 0.4366 0.2471 0.117 Uiso 0.500(5) 1 calc GR . P A 2
C20 C 0.770(4) 0.174(3) 0.588(2) 0.089(12) Uani 0.500(5) 1 d . U P A 1
H54A H 0.8055 0.1469 0.5612 0.134 Uiso 0.500(5) 1 calc GR . P A 1
H54B H 0.8051 0.1617 0.6313 0.134 Uiso 0.500(5) 1 calc GR . P A 1
H54C H 0.7666 0.2336 0.5615 0.134 Uiso 0.500(5) 1 calc GR . P A 1
C110 C 0.137(2) 0.506(2) 0.0948(18) 0.061(7) Uani 0.500(5) 1 d . U P A 2
H11D H 0.1507 0.4998 0.0513 0.091 Uiso 0.500(5) 1 calc GR . P A 2
H11E H 0.1988 0.5026 0.1187 0.091 Uiso 0.500(5) 1 calc GR . P A 2
H11F H 0.1045 0.5601 0.0851 0.091 Uiso 0.500(5) 1 calc GR . P A 2
C106 C 0.010(3) 0.184(2) 0.0632(15) 0.095(10) Uani 0.500(5) 1 d D U P A 2
H10D H 0.0666 0.2084 0.0331 0.143 Uiso 0.500(5) 1 calc GR . P A 2
H10E H -0.0415 0.2272 0.0564 0.143 Uiso 0.500(5) 1 calc GR . P A 2
H10F H -0.0160 0.1401 0.0517 0.143 Uiso 0.500(5) 1 calc GR . P A 2
C65 C 0.110(3) 0.107(3) 0.237(2) 0.077(7) Uani 0.500(5) 1 d . U P A 1
C162 C 0.096(4) 0.270(4) 0.631(3) 0.093(13) Uani 0.500(5) 1 d . U P A 2
H16L H 0.1122 0.3236 0.5947 0.140 Uiso 0.500(5) 1 calc R . P A 2
H16M H 0.0831 0.2766 0.6747 0.140 Uiso 0.500(5) 1 calc R . P A 2
H16N H 0.0377 0.2487 0.6184 0.140 Uiso 0.500(5) 1 calc R . P A 2
C157 C 0.781(4) 0.116(4) 0.574(3) 0.108(15) Uani 0.500(5) 1 d . U P A 2
H15G H 0.7552 0.0607 0.5863 0.162 Uiso 0.500(5) 1 calc GR . P A 2
H15H H 0.8413 0.1123 0.5990 0.162 Uiso 0.500(5) 1 calc GR . P A 2
H15I H 0.7951 0.1410 0.5239 0.162 Uiso 0.500(5) 1 calc GR . P A 2
C99 C 0.709(3) 0.0058(19) 0.369(2) 0.101(13) Uani 0.500(5) 1 d D U P A 2
H99A H 0.7693 -0.0034 0.3963 0.151 Uiso 0.500(5) 1 calc GR . P A 2
H99B H 0.7265 0.0207 0.3207 0.151 Uiso 0.500(5) 1 calc GR . P A 2
H99C H 0.6712 -0.0449 0.3866 0.151 Uiso 0.500(5) 1 calc GR . P A 2
C123 C 0.5992(19) 0.4522(16) 0.1067(13) 0.040(5) Uani 0.500(5) 1 d . U P A 2
C56 C 0.118(2) 0.383(3) 0.101(2) 0.069(7) Uani 0.500(5) 1 d . U P A 1
H27A H 0.1403 0.4188 0.0538 0.103 Uiso 0.500(5) 1 calc GR . P A 1
H27B H 0.0680 0.3463 0.0980 0.103 Uiso 0.500(5) 1 calc GR . P A 1
H27C H 0.1743 0.3505 0.1268 0.103 Uiso 0.500(5) 1 calc GR . P A 1
C63B C 0.260(3) 0.469(2) 0.4593(18) 0.068(8) Uani 0.500(5) 1 d . U P A 2
H63A H 0.2842 0.5125 0.4723 0.102 Uiso 0.500(5) 1 calc GR . P A 2
H63B H 0.3142 0.4458 0.4407 0.102 Uiso 0.500(5) 1 calc GR . P A 2
H63C H 0.2313 0.4254 0.5001 0.102 Uiso 0.500(5) 1 calc GR . P A 2
C105 C 0.043(2) 0.147(2) 0.1406(17) 0.099(8) Uani 0.500(5) 1 d D U P A 2
C66 C 0.071(2) 0.114(2) 0.3025(18) 0.063(7) Uani 0.500(5) 1 d . U P A 1
H74A H 0.0098 0.0895 0.3200 0.076 Uiso 0.500(5) 1 calc R . P A 1
C108 C 0.098(3) 0.062(2) 0.157(2) 0.109(11) Uani 0.500(5) 1 d D U P A 2
H10G H 0.1203 0.0399 0.2046 0.164 Uiso 0.500(5) 1 calc GR . P A 2
H10H H 0.1543 0.0703 0.1253 0.164 Uiso 0.500(5) 1 calc GR . P A 2
H10I H 0.0527 0.0237 0.1506 0.164 Uiso 0.500(5) 1 calc GR . P A 2
C49 C 0.181(3) 0.737(2) 0.104(2) 0.063(7) Uani 0.500(5) 1 d . U P A 1
C14 C 0.5624(18) 0.0299(18) 0.3653(16) 0.066(7) Uani 0.500(5) 1 d D U P A 1
H51A H 0.5703 0.0278 0.3197 0.099 Uiso 0.500(5) 1 calc R . P A 1
H51B H 0.5000 0.0584 0.3675 0.099 Uiso 0.500(5) 1 calc R . P A 1
H51C H 0.5625 -0.0265 0.4010 0.099 Uiso 0.500(5) 1 calc R . P A 1
C73 C 0.5303(17) 0.0402(11) 0.1310(11) 0.089(5) Uani 1 1 d D U . . .
C42 C 0.664(3) 0.412(3) 0.415(2) 0.072(9) Uani 0.500(5) 1 d . U P A 1
H8AA H 0.6183 0.4600 0.4031 0.108 Uiso 0.500(5) 1 calc GR . P A 1
H8AB H 0.7073 0.4107 0.4519 0.108 Uiso 0.500(5) 1 calc GR . P A 1
H8AC H 0.6256 0.3612 0.4320 0.108 Uiso 0.500(5) 1 calc GR . P A 1
C79 C 0.019(4) -0.0149(19) 0.242(3) 0.144(19) Uani 0.500(5) 1 d D U P A 1
H82A H 0.0795 -0.0451 0.2630 0.217 Uiso 0.500(5) 1 calc GR . P A 1
H82B H -0.0092 -0.0406 0.2133 0.217 Uiso 0.500(5) 1 calc GR . P A 1
H82C H -0.0285 -0.0166 0.2783 0.217 Uiso 0.500(5) 1 calc GR . P A 1
C19 C 0.608(4) 0.179(4) 0.646(2) 0.112(13) Uani 0.500(5) 1 d . U P A 1
H55A H 0.6155 0.2395 0.6245 0.169 Uiso 0.500(5) 1 calc GR . P A 1
H55B H 0.6339 0.1583 0.6934 0.169 Uiso 0.500(5) 1 calc GR . P A 1
H55C H 0.5381 0.1666 0.6484 0.169 Uiso 0.500(5) 1 calc GR . P A 1
C159 C 0.757(4) 0.226(3) 0.627(2) 0.096(12) Uani 0.500(5) 1 d . U P A 2
H15J H 0.8067 0.2589 0.5946 0.144 Uiso 0.500(5) 1 calc GR . P A 2
H15K H 0.7891 0.1874 0.6696 0.144 Uiso 0.500(5) 1 calc GR . P A 2
H15L H 0.7103 0.2621 0.6388 0.144 Uiso 0.500(5) 1 calc GR . P A 2
C111 C 0.045(3) 0.457(2) 0.208(2) 0.076(9) Uani 0.500(5) 1 d . U P A 2
H11G H 0.0290 0.5159 0.1950 0.114 Uiso 0.500(5) 1 calc GR . P A 2
H11H H 0.1011 0.4407 0.2391 0.114 Uiso 0.500(5) 1 calc GR . P A 2
H11I H -0.0121 0.4244 0.2316 0.114 Uiso 0.500(5) 1 calc GR . P A 2
C158 C 0.633(3) 0.113(3) 0.645(2) 0.077(10) Uani 0.500(5) 1 d . U P A 2
H15M H 0.6026 0.1388 0.6752 0.115 Uiso 0.500(5) 1 calc GR . P A 2
H15N H 0.6715 0.0639 0.6737 0.115 Uiso 0.500(5) 1 calc GR . P A 2
H15O H 0.5815 0.0978 0.6217 0.115 Uiso 0.500(5) 1 calc GR . P A 2
C23 C 0.178(3) 0.329(2) 0.656(2) 0.068(8) Uani 0.500(5) 1 d . U P A 1
H41D H 0.2429 0.3537 0.6518 0.103 Uiso 0.500(5) 1 calc GR . P A 1
H41E H 0.1608 0.3002 0.7050 0.103 Uiso 0.500(5) 1 calc GR . P A 1
H41F H 0.1288 0.3734 0.6339 0.103 Uiso 0.500(5) 1 calc GR . P A 1
C134 C 0.774(2) 0.665(2) 0.099(2) 0.083(11) Uani 0.500(5) 1 d D U P A 2
H13J H 0.7848 0.6051 0.1228 0.124 Uiso 0.500(5) 1 calc GR . P A 2
H13K H 0.7849 0.6918 0.1306 0.124 Uiso 0.500(5) 1 calc GR . P A 2
H13L H 0.8196 0.6865 0.0593 0.124 Uiso 0.500(5) 1 calc GR . P A 2
C154 C 0.834(2) 0.425(3) 0.381(2) 0.075(11) Uani 0.500(5) 1 d D U P A 2
H15P H 0.8877 0.4230 0.3501 0.113 Uiso 0.500(5) 1 calc R . P A 2
H15Q H 0.8418 0.3797 0.4264 0.113 Uiso 0.500(5) 1 calc R . P A 2
H15R H 0.8350 0.4782 0.3864 0.113 Uiso 0.500(5) 1 calc R . P A 2
C117 C 0.213(2) 0.542(2) 0.3286(17) 0.048(6) Uani 0.500(5) 1 d . U P A 2
C114 C 0.3084(16) 0.6214(17) 0.1938(16) 0.044(6) Uani 0.500(5) 1 d . U P A 2
H114 H 0.3413 0.6470 0.1505 0.053 Uiso 0.500(5) 1 calc R . P A 2
C128 C 0.191(3) 0.748(2) 0.1693(19) 0.066(7) Uani 0.500(5) 1 d . U P A 2
C81 C 0.072(4) 0.153(3) 0.408(3) 0.056(7) Uani 0.500(5) 1 d . U P A 1
C82 C 0.048(3) 0.245(2) 0.399(2) 0.065(8) Uani 0.500(5) 1 d . U P A 1
H78A H 0.1068 0.2683 0.4097 0.098 Uiso 0.500(5) 1 calc GR . P A 1
H78B H -0.0054 0.2450 0.4314 0.098 Uiso 0.500(5) 1 calc GR . P A 1
H78C H 0.0279 0.2782 0.3519 0.098 Uiso 0.500(5) 1 calc GR . P A 1
C167 C -0.021(2) 0.134(2) 0.469(2) 0.065(9) Uani 0.500(5) 1 d . U P A 2
H16O H -0.0759 0.1254 0.4440 0.098 Uiso 0.500(5) 1 calc GR . P A 2
H16P H -0.0416 0.1720 0.4907 0.098 Uiso 0.500(5) 1 calc GR . P A 2
H16Q H 0.0004 0.0808 0.5050 0.098 Uiso 0.500(5) 1 calc GR . P A 2
C147 C 0.314(3) 0.228(2) 0.5395(18) 0.046(6) Uani 0.500(5) 1 d . U P A 2
H147 H 0.3659 0.2368 0.5645 0.055 Uiso 0.500(5) 1 calc R . P A 2
C21 C 0.181(2) 0.2722(19) 0.6227(16) 0.049(5) Uani 0.500(5) 1 d D U P A 1
C54 C 0.038(2) 0.380(2) 0.2094(19) 0.069(9) Uani 0.500(5) 1 d . U P A 1
H26D H 0.0942 0.3455 0.2343 0.104 Uiso 0.500(5) 1 calc GR . P A 1
H26E H -0.0117 0.3440 0.2037 0.104 Uiso 0.500(5) 1 calc GR . P A 1
H26F H 0.0095 0.4103 0.2357 0.104 Uiso 0.500(5) 1 calc GR . P A 1
C55 C -0.032(4) 0.453(3) 0.109(3) 0.072(11) Uani 0.500(5) 1 d . U P A 1
H28A H -0.0621 0.5034 0.1113 0.109 Uiso 0.500(5) 1 calc GR . P A 1
H28B H -0.0714 0.4054 0.1367 0.109 Uiso 0.500(5) 1 calc GR . P A 1
H28C H -0.0279 0.4585 0.0613 0.109 Uiso 0.500(5) 1 calc GR . P A 1
C52 C 0.147(4) 0.767(2) 0.030(2) 0.084(12) Uani 0.500(5) 1 d . U P A 1
H23D H 0.1372 0.7194 0.0179 0.127 Uiso 0.500(5) 1 calc GR . P A 1
H23E H 0.1977 0.8020 -0.0013 0.127 Uiso 0.500(5) 1 calc GR . P A 1
H23F H 0.0855 0.7992 0.0242 0.127 Uiso 0.500(5) 1 calc GR . P A 1
C27 C 0.097(4) 0.545(2) 0.428(3) 0.071(13) Uani 0.500(5) 1 d D U P A 1
H37D H 0.0275 0.5457 0.4158 0.107 Uiso 0.500(5) 1 calc GR . P A 1
H37E H 0.1167 0.6010 0.4187 0.107 Uiso 0.500(5) 1 calc GR . P A 1
H37F H 0.1052 0.5096 0.4770 0.107 Uiso 0.500(5) 1 calc GR . P A 1
C125 C 0.181(3) 0.506(3) 0.404(2) 0.053(7) Uani 0.500(5) 1 d . U P A 2
C168 C 0.4853(18) 0.625(2) 0.335(3) 0.170(16) Uani 0.76(2) 1 d . U P . .
H16U H 0.5236 0.5817 0.3254 0.203 Uiso 0.76(2) 1 calc R . P . .
H16V H 0.4152 0.6112 0.3359 0.203 Uiso 0.76(2) 1 calc R . P . .
C2 C 0.523(2) 0.200(3) 0.519(2) 0.044(7) Uani 0.500(5) 1 d . U P A 1
H48A H 0.4923 0.2228 0.5486 0.053 Uiso 0.500(5) 1 calc R . P A 1
C58 C 0.4333(11) 0.1300(9) 0.1841(9) 0.055(3) Uani 1 1 d . U . . .
H62 H 0.3892 0.0860 0.2048 0.066 Uiso 0.500(5) 1 calc R . P A 1
H58 H 0.3929 0.1418 0.1452 0.066 Uiso 0.500(5) 1 calc R . P A 2
C45 C 0.698(2) 0.673(2) 0.1073(18) 0.077(7) Uani 0.500(5) 1 d D U P A 1
C77 C 0.043(2) 0.076(2) 0.1964(18) 0.102(8) Uani 0.500(5) 1 d D U P A 1
C92 C 0.1979(17) 0.192(2) 0.1861(18) 0.057(6) Uani 0.500(5) 1 d . U P A 2
H92 H 0.2277 0.1392 0.1943 0.069 Uiso 0.500(5) 1 calc R . P A 2
C85 C 0.410(2) 0.178(2) 0.2348(17) 0.045(5) Uani 0.500(5) 1 d . U P A 2
C156 C 0.699(4) 0.174(3) 0.593(2) 0.059(7) Uani 0.500(5) 1 d . U P A 2
C163 C 0.277(4) 0.229(4) 0.675(3) 0.106(14) Uani 0.500(5) 1 d . U P A 2
H16R H 0.2557 0.2282 0.7201 0.159 Uiso 0.500(5) 1 calc GR . P A 2
H16S H 0.2971 0.2852 0.6450 0.159 Uiso 0.500(5) 1 calc GR . P A 2
H16T H 0.3331 0.1904 0.6811 0.159 Uiso 0.500(5) 1 calc GR . P A 2
C138 C 0.722(3) 0.417(3) 0.025(2) 0.079(10) Uani 0.500(5) 1 d . U P A 2
H13M H 0.7742 0.4406 0.0422 0.118 Uiso 0.500(5) 1 calc GR . P A 2
H13N H 0.6942 0.4598 -0.0167 0.118 Uiso 0.500(5) 1 calc GR . P A 2
H13O H 0.7488 0.3709 0.0150 0.118 Uiso 0.500(5) 1 calc GR . P A 2
C46 C 0.758(3) 0.726(3) 0.136(3) 0.123(13) Uani 0.500(5) 1 d D U P A 1
H14A H 0.7224 0.7312 0.1745 0.184 Uiso 0.500(5) 1 calc GR . P A 1
H14B H 0.7679 0.7806 0.0990 0.184 Uiso 0.500(5) 1 calc GR . P A 1
H14C H 0.8223 0.6983 0.1511 0.184 Uiso 0.500(5) 1 calc GR . P A 1
C15 C 0.728(2) 0.0113(18) 0.4230(19) 0.069(9) Uani 0.500(5) 1 d D U P A 1
H52A H 0.7322 -0.0362 0.4098 0.104 Uiso 0.500(5) 1 calc GR . P A 1
H52B H 0.7088 -0.0076 0.4719 0.104 Uiso 0.500(5) 1 calc GR . P A 1
H52C H 0.7917 0.0376 0.4153 0.104 Uiso 0.500(5) 1 calc GR . P A 1
C98 C 0.701(2) 0.1559(15) 0.357(2) 0.068(8) Uani 0.500(5) 1 d D U P A 2
H98A H 0.7412 0.1647 0.3150 0.102 Uiso 0.500(5) 1 calc GR . P A 2
H98B H 0.7437 0.1527 0.3942 0.102 Uiso 0.500(5) 1 calc GR . P A 2
H98C H 0.6535 0.2022 0.3469 0.102 Uiso 0.500(5) 1 calc GR . P A 2
C100 C 0.575(2) 0.0507(19) 0.4347(14) 0.068(8) Uani 0.500(5) 1 d D U P A 2
H10J H 0.5381 0.0043 0.4343 0.103 Uiso 0.500(5) 1 calc GR . P A 2
H10K H 0.5300 0.0972 0.4298 0.103 Uiso 0.500(5) 1 calc GR . P A 2
H10L H 0.6102 0.0335 0.4785 0.103 Uiso 0.500(5) 1 calc GR . P A 2
C70 C 0.587(3) 0.419(3) 0.053(2) 0.086(12) Uani 0.500(5) 1 d . U P A 1
H64D H 0.5547 0.4144 0.0140 0.130 Uiso 0.500(5) 1 calc GR . P A 1
H64E H 0.6314 0.4663 0.0356 0.130 Uiso 0.500(5) 1 calc GR . P A 1
H64F H 0.5377 0.4283 0.0840 0.130 Uiso 0.500(5) 1 calc GR . P A 1
C72 C 0.724(4) 0.322(3) 0.039(2) 0.103(12) Uani 0.500(5) 1 d . U P A 1
H66A H 0.7616 0.2698 0.0614 0.155 Uiso 0.500(5) 1 calc R . P A 1
H66B H 0.7693 0.3678 0.0200 0.155 Uiso 0.500(5) 1 calc R . P A 1
H66C H 0.6863 0.3187 0.0008 0.155 Uiso 0.500(5) 1 calc R . P A 1
C139 C 0.679(3) 0.304(2) 0.1458(17) 0.046(6) Uani 0.500(5) 1 d . U P A 2
H13P H 0.6270 0.2796 0.1800 0.070 Uiso 0.500(5) 1 calc GR . P A 2
H13Q H 0.7328 0.3206 0.1676 0.070 Uiso 0.500(5) 1 calc GR . P A 2
H13R H 0.7046 0.2640 0.1277 0.070 Uiso 0.500(5) 1 calc GR . P A 2
C130 C 0.180(5) 0.809(2) 0.206(2) 0.116(16) Uani 0.500(5) 1 d . U P A 2
H13S H 0.1471 0.7811 0.2510 0.175 Uiso 0.500(5) 1 calc GR . P A 2
H13T H 0.1397 0.8572 0.1775 0.175 Uiso 0.500(5) 1 calc GR . P A 2
H13U H 0.2447 0.8264 0.2123 0.175 Uiso 0.500(5) 1 calc GR . P A 2
C103 C 0.430(5) 0.044(4) 0.094(3) 0.124(14) Uani 0.500(5) 1 d . U P A 2
H10M H 0.3762 0.0276 0.1280 0.186 Uiso 0.500(5) 1 calc GR . P A 2
H10N H 0.4343 0.0059 0.0701 0.186 Uiso 0.500(5) 1 calc GR . P A 2
H10O H 0.4171 0.1003 0.0599 0.186 Uiso 0.500(5) 1 calc GR . P A 2
C74 C 0.549(3) 0.062(3) 0.0512(13) 0.103(13) Uani 0.500(5) 1 d D U P A 1
H68D H 0.4889 0.0532 0.0308 0.154 Uiso 0.500(5) 1 calc GR . P A 1
H68E H 0.6027 0.0271 0.0452 0.154 Uiso 0.500(5) 1 calc GR . P A 1
H68F H 0.5665 0.1206 0.0281 0.154 Uiso 0.500(5) 1 calc GR . P A 1
C131 C 0.068(4) 0.727(4) 0.156(4) 0.113(19) Uani 0.500(5) 1 d . U P A 2
H13V H 0.0635 0.7241 0.1109 0.169 Uiso 0.500(5) 1 calc R . P A 2
H13W H 0.0238 0.7715 0.1578 0.169 Uiso 0.500(5) 1 calc R . P A 2
H13X H 0.0488 0.6742 0.1925 0.169 Uiso 0.500(5) 1 calc R . P A 2
C135 C 0.619(2) 0.7501(18) 0.0968(17) 0.064(7) Uani 0.500(5) 1 d D U P A 2
H13Y H 0.6499 0.8034 0.0709 0.096 Uiso 0.500(5) 1 calc GR . P A 2
H H 0.6309 0.7332 0.1463 0.096 Uiso 0.500(5) 1 calc GR . P A 2
HA H 0.5483 0.7557 0.0886 0.096 Uiso 0.500(5) 1 calc GR . P A 2
C76 C 0.628(3) -0.002(3) 0.168(2) 0.138(16) Uani 0.500(5) 1 d D U P A 1
H69A H 0.6592 -0.0340 0.1443 0.207 Uiso 0.500(5) 1 calc GR . P A 1
H69B H 0.6122 -0.0392 0.2162 0.207 Uiso 0.500(5) 1 calc GR . P A 1
H69C H 0.6721 0.0404 0.1684 0.207 Uiso 0.500(5) 1 calc GR . P A 1
C69 C 0.649(3) 0.336(3) 0.0939(15) 0.057(6) Uani 0.500(5) 1 d . U P A 1
C75 C 0.446(3) -0.022(3) 0.156(3) 0.129(14) Uani 0.500(5) 1 d D U P A 1
H70A H 0.3838 0.0084 0.1564 0.193 Uiso 0.500(5) 1 calc GR . P A 1
H70B H 0.4594 -0.0623 0.2028 0.193 Uiso 0.500(5) 1 calc GR . P A 1
H70C H 0.4405 -0.0500 0.1247 0.193 Uiso 0.500(5) 1 calc GR . P A 1
C102 C 0.642(5) 0.067(4) 0.109(3) 0.135(16) Uani 0.500(5) 1 d . U P A 2
H10P H 0.6508 0.1229 0.1067 0.202 Uiso 0.500(5) 1 calc GR . P A 2
H10Q H 0.6576 0.0652 0.0641 0.202 Uiso 0.500(5) 1 calc GR . P A 2
H10R H 0.6868 0.0282 0.1439 0.202 Uiso 0.500(5) 1 calc GR . P A 2
C104 C 0.542(6) -0.057(3) 0.178(3) 0.123(15) Uani 0.500(5) 1 d . U P A 2
H10S H 0.6114 -0.0744 0.1797 0.184 Uiso 0.500(5) 1 calc R . P A 2
H10T H 0.5046 -0.0882 0.1569 0.184 Uiso 0.500(5) 1 calc R . P A 2
H10U H 0.5162 -0.0690 0.2242 0.184 Uiso 0.500(5) 1 calc R . P A 2
C48 C 0.767(4) 0.631(3) 0.071(3) 0.119(13) Uani 0.500(5) 1 d D U P A 1
H12D H 0.8107 0.5901 0.1047 0.178 Uiso 0.500(5) 1 calc GR . P A 1
H12E H 0.8073 0.6725 0.0353 0.178 Uiso 0.500(5) 1 calc GR . P A 1
H12F H 0.7278 0.6027 0.0488 0.178 Uiso 0.500(5) 1 calc GR . P A 1
C169 C 0.847(8) -0.024(7) 0.156(7) 0.19(2) Uani 0.29(2) 1 d D U P B -1
H1A H 0.7792 -0.0371 0.1724 0.280 Uiso 0.29(2) 1 calc R . P B -1
H1B H 0.8482 0.0324 0.1195 0.280 Uiso 0.29(2) 1 calc R . P B -1
H1C H 0.8880 -0.0265 0.1942 0.280 Uiso 0.29(2) 1 calc R . P B -1
C170 C 0.887(9) -0.086(4) 0.127(5) 0.19(2) Uani 0.29(2) 1 d D U P B -1
H16B H 0.8332 -0.1011 0.1037 0.232 Uiso 0.29(2) 1 calc R . P B -1
H170 H 0.9108 -0.1366 0.1650 0.232 Uiso 0.29(2) 1 calc R . P B -1
C171 C 0.934(8) -0.008(8) 0.000(4) 0.17(2) Uani 0.29(2) 1 d D U P B -1
H18B H 0.9742 -0.0258 -0.0313 0.208 Uiso 0.29(2) 1 calc R . P B -1
H18C H 0.9393 0.0531 -0.0158 0.208 Uiso 0.29(2) 1 calc R . P B -1
C172 C 0.825(9) -0.029(9) -0.003(6) 0.19(2) Uani 0.29(2) 1 d D U P B -1
H35D H 0.7838 -0.0077 0.0257 0.280 Uiso 0.29(2) 1 calc R . P B -1
H35E H 0.8187 -0.0887 0.0136 0.280 Uiso 0.29(2) 1 calc R . P B -1
H35F H 0.8024 -0.0026 -0.0511 0.280 Uiso 0.29(2) 1 calc R . P B -1
O7 O 0.972(6) -0.050(7) 0.074(5) 0.19(2) Uani 0.29(2) 1 d D U P B -1
C174 C 0.909(14) -0.127(8) 0.070(8) 0.18(3) Uani 0.21(2) 1 d D U P B -2
H2A H 0.8930 -0.1673 0.0495 0.221 Uiso 0.21(2) 1 calc R . P B -2
H2B H 0.9798 -0.1325 0.0792 0.221 Uiso 0.21(2) 1 calc R . P B -2
C175 C 0.820(11) 0.010(8) 0.049(7) 0.16(3) Uani 0.21(2) 1 d D U P B -2
H23G H 0.8512 0.0638 0.0394 0.196 Uiso 0.21(2) 1 calc R . P B -2
H23H H 0.8167 -0.0208 0.0994 0.196 Uiso 0.21(2) 1 calc R . P B -2
C176 C 0.715(9) 0.027(12) 0.020(11) 0.17(3) Uani 0.21(2) 1 d D U P B -2
H39D H 0.7036 -0.0078 -0.0048 0.255 Uiso 0.21(2) 1 calc R . P B -2
H39E H 0.7077 0.0856 -0.0110 0.255 Uiso 0.21(2) 1 calc R . P B -2
H39F H 0.6678 0.0148 0.0587 0.255 Uiso 0.21(2) 1 calc R . P B -2
C173 C 0.850(15) -0.147(8) 0.137(7) 0.17(4) Uani 0.21(2) 1 d D U P B -2
H50G H 0.8836 -0.1251 0.1665 0.255 Uiso 0.21(2) 1 calc R . P B -2
H50H H 0.8457 -0.2075 0.1616 0.255 Uiso 0.21(2) 1 calc R . P B -2
H50I H 0.7838 -0.1224 0.1272 0.255 Uiso 0.21(2) 1 calc R . P B -2
O8 O 0.884(9) -0.039(8) 0.017(6) 0.18(2) Uani 0.21(2) 1 d D U P B -2

loop_
_atom_site_aniso_label
_atom_site_aniso_U_11
_atom_site_aniso_U_22
_atom_site_aniso_U_33
_atom_site_aniso_U_23
_atom_site_aniso_U_13
_atom_site_aniso_U_12
Lu1 0.0207(4) 0.0459(4) 0.0343(4) 0.0023(2) 0.0021(3) -0.0016(3)
O3 0.029(4) 0.048(5) 0.057(5) -0.008(4) -0.002(4) -0.002(4)
O4 0.030(5) 0.048(4) 0.049(5) -0.002(4) -0.007(4) 0.001(4)
O1 0.030(5) 0.052(5) 0.053(5) -0.009(4) 0.005(4) -0.004(4)
O2 0.036(5) 0.053(5) 0.042(4) -0.005(3) 0.004(4) 0.008(4)
Cl1 0.102(8) 0.173(11) 0.209(12) -0.125(10) 0.006(8) -0.006(7)
O6 0.028(4) 0.051(5) 0.050(5) 0.003(4) 0.002(4) -0.011(4)
N1 0.031(5) 0.043(5) 0.045(4) -0.010(4) 0.002(4) 0.000(4)
N2 0.025(5) 0.052(5) 0.045(5) -0.004(4) 0.000(4) -0.005(4)
O5 0.043(6) 0.097(6) 0.050(5) -0.018(5) 0.018(5) -0.019(5)
N3 0.040(5) 0.060(6) 0.032(5) -0.006(4) 0.001(4) -0.003(4)
Cl2 0.27(2) 0.228(16) 0.187(12) -0.129(11) 0.105(14) -0.110(15)
C61 0.027(11) 0.073(11) 0.041(12) -0.020(10) -0.016(8) -0.003(9)
C141 0.036(12) 0.054(16) 0.033(9) -0.017(10) 0.003(9) -0.006(11)
C41 0.030(6) 0.070(8) 0.061(7) -0.017(6) 0.000(6) -0.011(6)
C53 0.035(7) 0.076(8) 0.060(8) -0.013(7) -0.013(6) 0.005(6)
C30 0.055(8) 0.050(7) 0.057(8) -0.010(6) 0.021(6) -0.014(6)
C164 0.019(13) 0.050(17) 0.047(14) 0.009(10) 0.004(9) -0.005(11)
C25 0.030(14) 0.060(13) 0.038(13) -0.004(9) 0.005(10) 0.015(9)
C13 0.048(8) 0.065(9) 0.083(9) -0.024(7) -0.006(6) 0.019(6)
C8 0.029(12) 0.051(16) 0.041(10) -0.005(10) 0.009(10) -0.005(12)
C127 0.08(2) 0.06(2) 0.05(2) 0.00(2) 0.040(17) -0.001(16)
C57 0.030(11) 0.057(11) 0.033(12) -0.007(10) -0.002(9) 0.007(8)
C36 0.043(12) 0.050(9) 0.027(12) -0.002(11) -0.006(10) 0.002(8)
C112 0.040(15) 0.08(3) 0.12(3) -0.04(3) -0.03(2) 0.015(18)
C35 0.027(9) 0.049(8) 0.036(12) 0.004(9) 0.006(8) 0.007(7)
C143 0.027(12) 0.070(15) 0.055(11) -0.024(9) -0.001(9) -0.002(10)
C10 0.020(11) 0.047(12) 0.043(9) -0.011(8) 0.003(9) -0.001(9)
C32 0.046(14) 0.066(15) 0.056(13) -0.014(9) 0.016(10) -0.014(11)
C33 0.034(12) 0.057(13) 0.063(12) -0.010(10) -0.005(10) -0.009(9)
C1 0.023(8) 0.036(9) 0.035(7) -0.002(6) 0.007(6) -0.008(6)
C88 0.049(15) 0.029(12) 0.056(13) 0.005(9) 0.003(10) 0.002(10)
C17 0.038(15) 0.097(19) 0.035(14) 0.005(13) -0.005(11) 0.008(14)
C89 0.046(13) 0.032(12) 0.053(11) 0.004(9) 0.002(9) -0.004(8)
C136 0.062(15) 0.053(12) 0.023(12) -0.006(10) 0.009(10) 0.012(11)
C43 0.040(15) 0.10(2) 0.07(2) -0.03(2) -0.013(12) -0.014(15)
C7 0.032(13) 0.057(14) 0.043(8) -0.001(9) 0.012(9) 0.007(9)
C78 0.075(11) 0.137(18) 0.134(18) -0.030(15) -0.028(12) -0.045(11)
C146 0.031(9) 0.028(11) 0.039(7) -0.003(8) 0.008(7) -0.001(9)
C64 0.068(15) 0.09(2) 0.048(15) -0.017(13) 0.002(12) -0.029(15)
C132 0.046(14) 0.038(11) 0.074(14) 0.016(12) -0.001(12) -0.004(10)
C34 0.034(10) 0.051(11) 0.034(10) -0.024(7) 0.003(7) -0.004(8)
C29 0.028(9) 0.052(10) 0.035(11) -0.022(7) 0.009(8) -0.009(8)
C39 0.038(11) 0.066(10) 0.045(15) -0.006(10) -0.009(10) 0.011(8)
C71 0.036(16) 0.043(16) 0.054(14) 0.009(12) 0.002(11) -0.012(12)
C60 0.043(10) 0.056(8) 0.032(9) -0.007(7) -0.007(8) 0.019(7)
C149 0.034(12) 0.040(13) 0.044(10) 0.000(10) 0.010(9) 0.009(10)
C38 0.042(13) 0.060(9) 0.031(12) -0.003(11) -0.023(11) 0.023(9)
C96 0.023(10) 0.056(10) 0.030(11) -0.001(9) 0.005(8) -0.008(7)
C87 0.074(16) 0.048(13) 0.049(12) -0.005(10) -0.004(10) 0.015(11)
C5 0.022(11) 0.041(12) 0.056(10) -0.003(9) 0.003(8) 0.003(8)
C4 0.031(13) 0.034(12) 0.063(12) -0.001(10) -0.008(10) 0.004(10)
C142 0.044(11) 0.064(13) 0.038(10) -0.021(8) -0.003(8) -0.003(10)
C40 0.030(9) 0.049(8) 0.014(9) 0.003(8) -0.001(8) 0.004(7)
C140 0.023(8) 0.045(12) 0.047(8) -0.016(8) 0.003(7) 0.006(8)
C59 0.079(16) 0.045(10) 0.046(13) -0.004(10) 0.003(11) 0.016(9)
C24 0.11(3) 0.062(18) 0.046(18) 0.011(15) 0.02(2) 0.005(18)
C62 0.033(11) 0.064(12) 0.027(11) -0.006(9) -0.005(8) -0.009(9)
C165 0.034(15) 0.069(17) 0.064(19) -0.015(14) 0.003(14) -0.007(14)
C155 0.035(15) 0.059(12) 0.061(19) 0.003(12) 0.014(14) -0.023(10)
C133 0.08(3) 0.06(2) 0.069(14) 0.012(13) 0.024(15) 0.005(19)
C67 0.020(11) 0.053(14) 0.058(12) -0.001(10) 0.003(8) -0.009(9)
C22 0.058(16) 0.08(2) 0.11(3) -0.046(19) 0.041(15) -0.034(15)
C9 0.041(13) 0.058(13) 0.047(10) 0.004(8) 0.019(10) 0.001(10)
C91 0.019(8) 0.050(10) 0.032(11) -0.001(9) 0.011(7) -0.012(7)
C11 0.042(14) 0.055(12) 0.050(9) -0.004(9) 0.009(9) 0.013(10)
C28 0.07(2) 0.048(14) 0.063(19) -0.026(12) 0.025(15) -0.014(14)
C116 0.040(15) 0.056(13) 0.057(13) -0.003(10) 0.017(12) 0.019(12)
C90 0.026(10) 0.043(11) 0.044(11) -0.002(9) 0.013(7) -0.006(8)
C37 0.038(12) 0.062(10) 0.038(13) -0.004(11) -0.005(10) 0.019(8)
C161 0.09(3) 0.090(19) 0.052(18) 0.007(16) 0.035(19) 0.014(16)
C3 0.021(10) 0.063(14) 0.041(10) -0.002(9) 0.004(8) -0.008(9)
C83 0.026(13) 0.075(18) 0.069(14) -0.011(15) -0.015(12) 0.000(13)
C151 0.025(9) 0.033(11) 0.049(9) 0.000(10) 0.011(7) -0.009(9)
C68 0.036(12) 0.058(14) 0.037(12) 0.003(9) 0.005(9) -0.018(10)
C16 0.08(2) 0.063(17) 0.051(14) -0.017(11) -0.007(13) 0.023(13)
C166 0.037(18) 0.075(19) 0.068(19) 0.019(16) -0.015(14) 0.007(15)
C115 0.045(14) 0.051(11) 0.057(12) -0.005(9) 0.014(11) 0.009(10)
C121 0.030(11) 0.046(10) 0.044(12) -0.002(9) 0.010(9) -0.001(9)
C160 0.059(16) 0.083(17) 0.041(12) -0.014(13) 0.014(10) 0.012(13)
C6 0.020(10) 0.024(9) 0.044(9) -0.006(8) 0.000(8) -0.008(6)
C12 0.038(13) 0.034(10) 0.046(8) -0.016(8) 0.000(9) -0.004(8)
C80 0.13(3) 0.17(4) 0.08(2) -0.05(2) -0.05(2) -0.01(3)
C126 0.055(18) 0.068(17) 0.061(18) -0.015(14) 0.021(14) -0.020(14)
C150 0.031(10) 0.034(12) 0.043(9) 0.009(9) 0.003(7) -0.005(9)
C47 0.070(17) 0.100(19) 0.096(18) 0.014(13) -0.002(14) -0.022(14)
C51 0.05(2) 0.054(16) 0.13(4) 0.00(2) -0.03(2) 0.024(16)
C84 0.030(13) 0.10(2) 0.061(19) -0.022(18) 0.009(11) -0.017(14)
C122 0.029(13) 0.049(10) 0.049(14) 0.000(10) 0.010(10) 0.000(10)
C93 0.048(13) 0.084(13) 0.075(18) -0.023(15) -0.020(13) -0.011(11)
C113 0.022(9) 0.052(7) 0.039(8) -0.003(6) 0.003(7) 0.003(7)
C137 0.073(17) 0.056(16) 0.029(14) -0.001(12) -0.005(11) 0.014(12)
C63 0.035(10) 0.059(13) 0.047(12) -0.005(10) 0.006(9) -0.012(10)
C94 0.040(14) 0.080(12) 0.061(17) -0.013(14) -0.009(13) -0.013(11)
C144 0.043(11) 0.048(12) 0.052(10) -0.020(8) 0.003(8) -0.013(10)
C119 0.044(14) 0.066(10) 0.037(13) -0.011(10) 0.025(10) -0.009(10)
C118 0.033(13) 0.050(9) 0.034(10) -0.003(8) 0.006(9) 0.000(9)
C26 0.027(15) 0.09(2) 0.061(16) -0.009(15) -0.002(12) -0.006(14)
C129 0.10(3) 0.07(3) 0.072(18) 0.005(15) 0.01(2) 0.04(3)
C148 0.039(11) 0.052(13) 0.036(9) 0.003(9) 0.006(8) 0.010(10)
C145 0.024(9) 0.050(13) 0.046(9) -0.014(9) 0.003(7) 0.004(9)
C44 0.015(13) 0.070(13) 0.07(2) -0.011(14) 0.002(14) 0.001(11)
C50 0.06(2) 0.06(2) 0.072(18) -0.017(19) -0.022(18) 0.026(17)
C124 0.025(11) 0.054(9) 0.026(10) -0.011(8) -0.005(7) -0.001(8)
C95 0.025(11) 0.076(10) 0.042(14) -0.008(10) -0.006(9) -0.006(8)
C31 0.049(13) 0.064(13) 0.053(12) -0.014(9) 0.009(9) -0.016(10)
C18 0.11(3) 0.097(18) 0.047(18) 0.006(14) -0.040(19) -0.023(18)
C153 0.06(2) 0.11(3) 0.08(2) -0.04(2) 0.027(16) -0.04(2)
C20 0.055(18) 0.12(3) 0.06(2) 0.00(2) -0.024(15) -0.024(19)
C110 0.035(13) 0.076(14) 0.050(16) -0.003(14) -0.008(11) 0.017(12)
C106 0.08(3) 0.10(2) 0.130(17) -0.07(2) -0.042(16) -0.01(2)
C65 0.063(14) 0.092(19) 0.073(16) -0.028(15) -0.005(12) -0.022(13)
C162 0.10(3) 0.11(3) 0.08(2) -0.05(2) -0.02(2) 0.05(2)
C157 0.12(3) 0.13(4) 0.07(2) -0.04(2) -0.02(2) 0.06(2)
C99 0.11(3) 0.09(2) 0.09(3) -0.03(2) -0.02(2) 0.07(2)
C123 0.025(9) 0.039(7) 0.036(9) 0.004(7) 0.005(7) 0.012(6)
C56 0.035(14) 0.11(2) 0.063(18) -0.031(17) -0.008(14) -0.020(15)
C63B 0.064(18) 0.08(2) 0.052(14) -0.020(15) 0.008(13) -0.006(14)
C105 0.079(16) 0.110(16) 0.120(18) -0.056(17) -0.030(13) -0.017(14)
C66 0.028(13) 0.078(18) 0.060(14) -0.001(13) -0.007(11) -0.020(12)
C108 0.108(19) 0.097(15) 0.13(2) -0.045(17) -0.051(17) -0.025(14)
C49 0.074(19) 0.060(12) 0.058(14) -0.026(14) -0.014(13) 0.013(11)
C14 0.073(14) 0.064(15) 0.055(15) -0.017(12) 0.000(12) 0.013(11)
C73 0.124(14) 0.061(8) 0.083(10) -0.031(8) -0.004(10) 0.016(9)
C42 0.046(18) 0.11(3) 0.062(13) -0.032(17) -0.002(12) -0.010(18)
C79 0.12(4) 0.110(19) 0.19(4) -0.04(3) 0.00(4) -0.061(19)
C19 0.10(3) 0.18(3) 0.06(2) -0.05(2) -0.027(19) 0.04(3)
C159 0.10(3) 0.12(3) 0.08(2) -0.04(2) -0.03(2) -0.02(2)
C111 0.06(2) 0.07(2) 0.070(15) -0.002(14) 0.017(14) 0.020(17)
C158 0.07(2) 0.08(2) 0.060(18) -0.001(14) -0.030(15) -0.001(16)
C23 0.042(17) 0.09(2) 0.08(2) -0.043(18) 0.015(16) -0.002(15)
C134 0.052(14) 0.048(18) 0.12(3) 0.001(18) -0.004(18) -0.017(12)
C154 0.031(14) 0.12(3) 0.08(3) -0.03(2) 0.003(14) -0.026(14)
C117 0.029(13) 0.054(11) 0.048(10) -0.007(9) 0.008(9) -0.001(10)
C114 0.035(13) 0.044(10) 0.041(13) -0.004(9) 0.013(10) -0.009(9)
C128 0.080(18) 0.049(13) 0.060(13) -0.012(9) -0.009(14) 0.016(12)
C81 0.020(12) 0.064(17) 0.058(12) 0.002(12) 0.002(9) 0.008(13)
C82 0.026(16) 0.072(16) 0.08(2) -0.010(15) 0.020(16) 0.006(12)
C167 0.047(16) 0.09(2) 0.061(17) -0.027(15) 0.022(14) -0.043(16)
C147 0.037(12) 0.045(17) 0.037(10) 0.002(13) 0.005(9) 0.003(14)
C21 0.039(10) 0.049(10) 0.050(9) -0.011(7) 0.020(8) -0.010(8)
C54 0.024(14) 0.09(2) 0.069(13) -0.001(13) -0.003(11) 0.016(12)
C55 0.058(16) 0.07(3) 0.07(2) 0.00(2) -0.024(18) -0.001(16)
C52 0.15(4) 0.034(15) 0.064(14) -0.011(13) -0.033(19) 0.030(18)
C27 0.07(2) 0.06(3) 0.05(2) 0.011(19) 0.018(15) 0.04(2)
C125 0.031(14) 0.058(13) 0.054(11) -0.007(11) 0.027(10) -0.015(10)
C168 0.20(5) 0.12(2) 0.23(2) -0.111(17) -0.07(4) 0.01(3)
C2 0.018(13) 0.070(19) 0.034(11) -0.010(13) 0.004(10) 0.000(11)
C58 0.059(8) 0.038(7) 0.051(7) 0.000(5) -0.002(6) 0.003(6)
C45 0.054(16) 0.071(17) 0.078(17) 0.002(10) 0.012(12) -0.018(11)
C77 0.090(16) 0.115(19) 0.096(17) -0.032(16) -0.022(16) -0.045(13)
C92 0.041(12) 0.076(14) 0.052(15) -0.022(13) 0.000(11) -0.012(11)
C85 0.027(11) 0.063(13) 0.029(12) -0.002(10) 0.011(8) -0.009(9)
C156 0.048(17) 0.088(18) 0.043(13) -0.027(10) -0.014(11) 0.007(12)
C163 0.09(2) 0.17(4) 0.05(2) -0.03(3) -0.008(19) -0.01(2)
C138 0.10(2) 0.08(2) 0.060(17) -0.029(14) 0.047(18) -0.013(18)
C46 0.11(2) 0.11(2) 0.12(2) -0.015(16) -0.008(16) -0.060(17)
C15 0.09(2) 0.042(15) 0.08(2) -0.026(12) -0.030(17) 0.029(14)
C98 0.028(13) 0.082(13) 0.086(18) -0.024(13) -0.026(12) 0.010(10)
C100 0.060(18) 0.07(2) 0.053(12) -0.005(14) -0.023(10) 0.025(13)
C70 0.044(18) 0.090(17) 0.060(19) 0.037(18) 0.016(13) 0.008(15)
C72 0.088(19) 0.13(2) 0.069(17) -0.023(16) 0.040(15) 0.004(15)
C139 0.034(11) 0.047(10) 0.048(10) -0.009(8) 0.001(8) 0.020(9)
C130 0.21(5) 0.039(16) 0.08(2) -0.010(16) 0.01(3) 0.01(2)
C103 0.17(3) 0.15(4) 0.09(3) -0.09(3) -0.03(2) 0.05(3)
C74 0.13(4) 0.09(3) 0.084(15) -0.040(19) 0.02(2) 0.01(3)
C131 0.07(2) 0.10(4) 0.11(4) 0.01(3) -0.03(2) 0.02(2)
C135 0.050(16) 0.051(13) 0.072(18) -0.003(14) -0.001(16) -0.024(12)
C76 0.18(3) 0.08(3) 0.12(3) -0.01(3) -0.03(3) 0.07(2)
C69 0.053(15) 0.063(13) 0.028(13) 0.008(12) 0.016(9) -0.009(10)
C75 0.19(3) 0.07(2) 0.13(3) -0.05(2) 0.06(3) -0.02(2)
C102 0.16(2) 0.15(4) 0.09(3) -0.05(3) 0.07(2) -0.02(3)
C104 0.20(4) 0.062(14) 0.10(3) -0.024(15) 0.00(3) 0.01(2)
C48 0.10(2) 0.12(2) 0.11(2) -0.012(16) 0.053(16) -0.010(16)
C169 0.19(2) 0.19(2) 0.19(2) -0.074(9) -0.003(3) -0.005(3)
C170 0.20(4) 0.18(4) 0.18(4) -0.06(3) 0.00(3) 0.01(4)
C171 0.19(3) 0.17(4) 0.17(3) -0.08(4) -0.01(3) 0.00(3)
C172 0.19(2) 0.19(2) 0.19(2) -0.074(9) -0.003(3) -0.005(3)
O7 0.20(3) 0.19(4) 0.18(3) -0.07(3) -0.008(16) 0.00(3)
C174 0.20(4) 0.18(3) 0.18(4) -0.07(3) 0.01(3) 0.01(3)
C175 0.16(3) 0.16(3) 0.16(3) -0.066(15) -0.004(12) -0.006(12)
C176 0.17(3) 0.17(4) 0.17(4) -0.07(2) -0.01(2) -0.01(2)
C173 0.22(8) 0.13(6) 0.19(5) -0.09(4) 0.02(5) -0.02(6)
O8 0.19(3) 0.18(3) 0.17(3) -0.07(3) 0.00(3) 0.01(3)

loop_
_atom_type_symbol
_atom_type_description
_atom_type_scat_dispersion_real
_atom_type_scat_dispersion_imag
_atom_type_scat_source
C C 0.0033 0.0016 'International Tables Vol C Tables 4.2.6.8 and 6.1.1.4'
H H 0.0000 0.0000 'International Tables Vol C Tables 4.2.6.8 and 6.1.1.4'
Cl Cl 0.1484 0.1585 'International Tables Vol C Tables 4.2.6.8 and 6.1.1.4'
Lu Lu -0.4720 5.8584 'International Tables Vol C Tables 4.2.6.8 and 6.1.1.4'
N N 0.0061 0.0033 'International Tables Vol C Tables 4.2.6.8 and 6.1.1.4'
O O 0.0106 0.0060 'International Tables Vol C Tables 4.2.6.8 and 6.1.1.4'

loop_
_geom_angle_atom_site_label_1
_geom_angle_atom_site_label_2
_geom_angle_atom_site_label_3
_geom_angle
_geom_angle_site_symmetry_1
_geom_angle_site_symmetry_3
_geom_angle_publ_flag
O3 Lu1 O4 136.7(3) . . ?
O3 Lu1 O2 85.2(3) . . ?
O3 Lu1 O6 137.5(4) . . ?
O3 Lu1 N1 68.7(4) . . ?
O3 Lu1 N2 68.6(4) . . ?
O3 Lu1 N3 135.9(4) . . ?
O4 Lu1 O6 78.8(3) . . ?
O4 Lu1 N1 137.1(4) . . ?
O4 Lu1 N2 68.1(3) . . ?
O4 Lu1 N3 69.2(4) . . ?
O1 Lu1 O3 78.6(3) . . ?
O1 Lu1 O4 137.1(4) . . ?
O1 Lu1 O2 137.1(4) . . ?
O1 Lu1 O6 86.1(3) . . ?
O1 Lu1 N1 69.0(4) . . ?
O1 Lu1 N2 137.2(3) . . ?
O1 Lu1 O5 79.3(4) . . ?
O1 Lu1 N3 68.0(4) . . ?
O2 Lu1 O4 79.2(4) . . ?
O2 Lu1 O6 79.7(4) . . ?
O2 Lu1 N1 68.2(3) . . ?
O2 Lu1 N2 67.7(4) . . ?
O2 Lu1 N3 138.9(4) . . ?
O6 Lu1 N1 68.8(4) . . ?
O6 Lu1 N2 136.7(4) . . ?
O6 Lu1 N3 69.3(4) . . ?
N1 Lu1 N2 119.6(3) . . ?
N1 Lu1 N3 120.6(4) . . ?
O5 Lu1 O3 78.7(4) . . ?
O5 Lu1 O4 85.0(4) . . ?
O5 Lu1 O2 135.8(4) . . ?
O5 Lu1 O6 137.0(4) . . ?
O5 Lu1 N1 137.9(4) . . ?
O5 Lu1 N2 68.1(4) . . ?
O5 Lu1 N3 67.7(4) . . ?
N3 Lu1 N2 119.8(4) . . ?
C34 O3 Lu1 116.6(12) . . ?
C145 O3 Lu1 116.0(13) . . ?
C96 O4 Lu1 118.1(14) . . ?
C40 O4 Lu1 114.9(13) . . ?
C90 O1 Lu1 113.1(13) . . ?
C6 O1 Lu1 116.4(11) . . ?
C12 O2 Lu1 115.5(14) . . ?
C118 O2 Lu1 124.0(13) . . ?
C151 O6 Lu1 114.4(12) . . ?
C68 O6 Lu1 115.7(12) . . ?
C1 N1 Lu1 116.3(13) . . ?
C1 N1 C7 130.5(19) . . ?
C7 N1 Lu1 113.0(15) . . ?
C146 N1 Lu1 117.4(13) . . ?
C146 N1 C140 126.9(17) . . ?
C140 N1 Lu1 115.7(12) . . ?
C35 N2 Lu1 113.3(14) . . ?
C35 N2 C29 131(2) . . ?
C29 N2 Lu1 112.9(14) . . ?
C113 N2 Lu1 113.7(11) . . ?
C119 N2 Lu1 120.6(14) . . ?
C119 N2 C113 124.6(17) . . ?
C62 O5 Lu1 114.4(12) . . ?
C124 O5 Lu1 111.7(11) . . ?
C57 N3 Lu1 119.4(15) . . ?
C57 N3 C63 121(2) . . ?
C91 N3 Lu1 109.1(13) . . ?
C63 N3 Lu1 118.3(15) . . ?
C85 N3 Lu1 118.2(18) . . ?
C85 N3 C91 132(2) . . ?
C60 C61 C62 123(3) . . ?
C60 C61 C69 119(3) . . ?
C62 C61 C69 118(3) . . ?
C142 C141 H141 121.7 . . ?
C142 C141 C140 117(3) . . ?
C140 C141 H141 121.7 . . ?
C43 C41 C33 107(2) . . ?
C43 C41 C42 108(2) . . ?
C155 C41 C144 110.2(18) . . ?
C155 C41 C153 115(3) . . ?
C155 C41 C154 109(2) . . ?
C144 C41 C154 108(2) . . ?
C44 C41 C33 110(2) . . ?
C44 C41 C43 113(2) . . ?
C44 C41 C42 114(2) . . ?
C153 C41 C144 108(2) . . ?
C153 C41 C154 106(3) . . ?
C42 C41 C33 105(2) . . ?
C112 C53 C111 97(3) . . ?
C39 C53 C56 108.5(19) . . ?
C95 C53 C112 132(3) . . ?
C95 C53 C111 109(2) . . ?
C110 C53 C112 89(3) . . ?
C110 C53 C95 117(2) . . ?
C110 C53 C111 108(2) . . ?
C54 C53 C39 110(2) . . ?
C54 C53 C56 105(2) . . ?
C54 C53 C55 93(2) . . ?
C55 C53 C39 138(3) . . ?
C55 C53 C56 98(3) . . ?
C29 C30 H6 125.3 . . ?
C29 C30 C31 109(2) . . ?
C121 C30 H30 121.0 . . ?
C121 C30 C119 118(2) . . ?
C119 C30 H30 121.0 . . ?
C31 C30 H6 125.3 . . ?
C165 C164 C150 103(3) . . ?
C166 C164 C165 112(4) . . ?
C166 C164 C150 112(4) . . ?
C166 C164 C167 111(4) . . ?
C167 C164 C165 110(3) . . ?
C167 C164 C150 109(3) . . ?
C11 C25 C26 106(3) . . ?
C28 C25 C11 109(2) . . ?
C28 C25 C26 106(2) . . ?
C27 C25 C11 109(2) . . ?
C27 C25 C28 111(2) . . ?
C27 C25 C26 115(4) . . ?
C16 C13 C5 110.1(19) . . ?
C16 C13 C14 117.7(18) . . ?
C16 C13 C15 108(2) . . ?
C99 C13 C89 95(2) . . ?
C14 C13 C5 108.7(14) . . ?
C14 C13 C15 109.0(15) . . ?
C15 C13 C5 101.7(19) . . ?
C98 C13 C89 100.1(18) . . ?
C98 C13 C99 113.6(17) . . ?
C100 C13 C89 106.3(18) . . ?
C100 C13 C99 115.2(17) . . ?
C100 C13 C98 121.4(18) . . ?
C7 C8 H34A 121.3 . . ?
C7 C8 C9 117(3) . . ?
C9 C8 H34A 121.3 . . ?
H12A C127 H12B 109.5 . . ?
H12A C127 H12C 109.5 . . ?
H12B C127 H12C 109.5 . . ?
C125 C127 H12A 109.5 . . ?
C125 C127 H12B 109.5 . . ?
C125 C127 H12C 109.5 . . ?
N3 C57 C62 109(2) . . ?
N3 C57 C58 128(3) . . ?
C58 C57 C62 123(3) . . ?
C35 C36 H16A 118.0 . . ?
C37 C36 H16A 118.0 . . ?
C37 C36 C35 124(3) . . ?
C53 C112 H11A 109.5 . . ?
C53 C112 H11B 109.5 . . ?
C53 C112 H11C 109.5 . . ?
H11A C112 H11B 109.5 . . ?
H11A C112 H11C 109.5 . . ?
H11B C112 H11C 109.5 . . ?
N2 C35 C36 124(3) . . ?
N2 C35 C40 116(2) . . ?
C40 C35 C36 115(2) . . ?
C142 C143 H143 118.5 . . ?
C144 C143 H143 118.5 . . ?
C144 C143 C142 123(3) . . ?
C9 C10 H32A 117.0 . . ?
C11 C10 H32A 117.0 . . ?
C11 C10 C9 126(3) . . ?
C33 C32 H4A 115.7 . . ?
C31 C32 H4A 115.7 . . ?
C31 C32 C33 129(3) . . ?
C32 C33 C41 124(3) . . ?
C32 C33 C34 113(3) . . ?
C34 C33 C41 123(3) . . ?
N1 C1 C6 116(2) . . ?
N1 C1 C2 124(3) . . ?
C6 C1 C2 119(3) . . ?
C89 C88 H88 113.8 . . ?
C89 C88 C87 132(3) . . ?
C87 C88 H88 113.8 . . ?
C3 C17 C18 106(4) . . ?
C3 C17 C20 112(3) . . ?
C20 C17 C18 109(3) . . ?
C19 C17 C3 111(3) . . ?
C19 C17 C18 108(4) . . ?
C19 C17 C20 111(5) . . ?
C88 C89 C13 134(2) . . ?
C88 C89 C90 112(3) . . ?
C90 C89 C13 113(2) . . ?
C137 C136 C138 110(3) . . ?
C137 C136 C139 101(3) . . ?
C123 C136 C137 113(3) . . ?
C123 C136 C138 111(3) . . ?
C123 C136 C139 113(2) . . ?
C139 C136 C138 107(3) . . ?
C41 C43 H10A 109.5 . . ?
C41 C43 H10B 109.5 . . ?
C41 C43 H10C 109.5 . . ?
H10A C43 H10B 109.5 . . ?
H10A C43 H10C 109.5 . . ?
H10B C43 H10C 109.5 . . ?
N1 C7 C8 126(3) . . ?
N1 C7 C12 111(2) . . ?
C8 C7 C12 122(3) . . ?
H78D C78 H78E 109.5 . . ?
H78D C78 H78F 109.5 . . ?
H78E C78 H78F 109.5 . . ?
H83A C78 H83B 109.5 . . ?
H83A C78 H83C 109.5 . . ?
H83B C78 H83C 109.5 . . ?
C105 C78 H78D 109.5 . . ?
C105 C78 H78E 109.5 . . ?
C105 C78 H78F 109.5 . . ?
C77 C78 H83A 109.5 . . ?
C77 C78 H83B 109.5 . . ?
C77 C78 H83C 109.5 . . ?
N1 C146 C151 109(2) . . ?
N1 C146 C147 124(2) . . ?
C151 C146 C147 128(3) . . ?
C63 C64 H76A 114.5 . . ?
C65 C64 H76A 114.5 . . ?
C65 C64 C63 131(3) . . ?
C133 C132 C121 107(2) . . ?
C133 C132 C134 109.0(19) . . ?
C133 C132 C135 110.3(19) . . ?
C134 C132 C121 112(2) . . ?
C135 C132 C121 111(2) . . ?
C135 C132 C134 107.6(19) . . ?
O3 C34 C33 117(2) . . ?
O3 C34 C29 120(2) . . ?
C33 C34 C29 123(3) . . ?
N2 C29 C30 122(2) . . ?
N2 C29 C34 115(2) . . ?
C34 C29 C30 123(2) . . ?
C38 C39 C53 122(2) . . ?
C38 C39 C40 114(3) . . ?
C40 C39 C53 124(3) . . ?
H65A C71 H65B 109.5 . . ?
H65A C71 H65C 109.5 . . ?
H65B C71 H65C 109.5 . . ?
C69 C71 H65A 109.5 . . ?
C69 C71 H65B 109.5 . . ?
C69 C71 H65C 109.5 . . ?
C61 C60 H60A 117.9 . . ?
C61 C60 C59 124(3) . . ?
C59 C60 H60A 117.9 . . ?
C150 C149 H149 116.3 . . ?
C150 C149 C148 127(3) . . ?
C148 C149 H149 116.3 . . ?
C39 C38 H18A 118.3 . . ?
C37 C38 C39 123(3) . . ?
C37 C38 H18A 118.3 . . ?
O4 C96 C91 121(2) . . ?
O4 C96 C95 122(3) . . ?
C91 C96 C95 117(3) . . ?
C88 C87 C73 124(3) . . ?
C58 C87 C88 118(3) . . ?
C58 C87 C73 116(3) . . ?
C4 C5 C13 129(2) . . ?
C4 C5 C6 114(2) . . ?
C6 C5 C13 116.9(19) . . ?
C5 C4 H46A 116.0 . . ?
C5 C4 C3 128(2) . . ?
C3 C4 H46A 116.0 . . ?
C141 C142 C143 122(3) . . ?
C141 C142 C156 119(3) . . ?
C143 C142 C156 119(3) . . ?
O4 C40 C35 126(2) . . ?
O4 C40 C39 114(2) . . ?
C35 C40 C39 120(2) . . ?
C141 C140 N1 126(2) . . ?
C145 C140 N1 109(2) . . ?
C145 C140 C141 125(3) . . ?
C60 C59 C73 127(3) . . ?
C60 C59 C58 115(3) . . ?
C58 C59 C73 117(3) . . ?
H40A C24 H40B 109.5 . . ?
H40A C24 H40C 109.5 . . ?
H40B C24 H40C 109.5 . . ?
C21 C24 H40A 109.5 . . ?
C21 C24 H40B 109.5 . . ?
C21 C24 H40C 109.5 . . ?
C61 C62 O5 123(2) . . ?
C61 C62 C57 116(3) . . ?
C57 C62 O5 121(2) . . ?
C164 C165 H16C 109.5 . . ?
C164 C165 H16D 109.5 . . ?
C164 C165 H16E 109.5 . . ?
H16C C165 H16D 109.5 . . ?
H16C C165 H16E 109.5 . . ?
H16D C165 H16E 109.5 . . ?
C41 C155 H15A 109.5 . . ?
C41 C155 H15B 109.5 . . ?
C41 C155 H15C 109.5 . . ?
H15A C155 H15B 109.5 . . ?
H15A C155 H15C 109.5 . . ?
H15B C155 H15C 109.5 . . ?
C132 C133 H13D 109.5 . . ?
C132 C133 H13E 109.5 . . ?
C132 C133 H13F 109.5 . . ?
H13D C133 H13E 109.5 . . ?
H13D C133 H13F 109.5 . . ?
H13E C133 H13F 109.5 . . ?
C68 C67 C81 122(3) . . ?
C66 C67 C68 117(3) . . ?
C66 C67 C81 121(3) . . ?
H42A C22 H42B 109.5 . . ?
H42A C22 H42C 109.5 . . ?
H42B C22 H42C 109.5 . . ?
C21 C22 H42A 109.5 . . ?
C21 C22 H42B 109.5 . . ?
C21 C22 H42C 109.5 . . ?
C8 C9 C21 123(3) . . ?
C10 C9 C8 120(3) . . ?
C10 C9 C21 117(3) . . ?
N3 C91 C96 117(2) . . ?
C92 C91 N3 123(2) . . ?
C92 C91 C96 119(2) . . ?
C10 C11 C25 123(2) . . ?
C10 C11 C12 118(2) . . ?
C12 C11 C25 120(2) . . ?
C25 C28 H36A 109.5 . . ?
C25 C28 H36B 109.5 . . ?
C25 C28 H36C 109.5 . . ?
H36A C28 H36B 109.5 . . ?
H36A C28 H36C 109.5 . . ?
H36B C28 H36C 109.5 . . ?
C115 C116 H116 115.5 . . ?
C117 C116 H116 115.5 . . ?
C117 C116 C115 129(3) . . ?
O1 C90 C89 118(2) . . ?
O1 C90 C85 121(2) . . ?
C89 C90 C85 121(3) . . ?
C36 C37 C38 121(3) . . ?
C36 C37 C49 125(3) . . ?
C38 C37 C49 113(3) . . ?
H16F C161 H16G 109.5 . . ?
H16F C161 H16H 109.5 . . ?
H16G C161 H16H 109.5 . . ?
C160 C161 H16F 109.5 . . ?
C160 C161 H16G 109.5 . . ?
C160 C161 H16H 109.5 . . ?
C17 C3 C4 121(3) . . ?
C2 C3 C17 125(4) . . ?
C2 C3 C4 114(3) . . ?
H79A C83 H79B 109.5 . . ?
H79A C83 H79C 109.5 . . ?
H79B C83 H79C 109.5 . . ?
C81 C83 H79A 109.5 . . ?
C81 C83 H79B 109.5 . . ?
C81 C83 H79C 109.5 . . ?
O6 C151 C146 126(2) . . ?
O6 C151 C150 120(2) . . ?
C150 C151 C146 113(2) . . ?
O6 C68 C63 124(2) . . ?
C67 C68 O6 117(3) . . ?
C67 C68 C63 119(3) . . ?
C13 C16 H50A 109.5 . . ?
C13 C16 H50B 109.5 . . ?
C13 C16 H50C 109.5 . . ?
H50A C16 H50B 109.5 . . ?
H50A C16 H50C 109.5 . . ?
H50B C16 H50C 109.5 . . ?
C164 C166 H16I 109.5 . . ?
C164 C166 H16J 109.5 . . ?
C164 C166 H16K 109.5 . . ?
H16I C166 H16J 109.5 . . ?
H16I C166 H16K 109.5 . . ?
H16J C166 H16K 109.5 . . ?
C116 C115 C128 119(3) . . ?
C114 C115 C116 115(3) . . ?
C114 C115 C128 126(3) . . ?
C30 C121 C132 121(2) . . ?
C30 C121 C122 121(2) . . ?
C122 C121 C132 115(2) . . ?
C161 C160 C162 106(3) . . ?
C148 C160 C161 107(3) . . ?
C148 C160 C162 107(3) . . ?
C148 C160 C163 114(3) . . ?
C163 C160 C161 113(4) . . ?
C163 C160 C162 109(4) . . ?
O1 C6 C5 119(2) . . ?
C1 C6 O1 119(2) . . ?
C1 C6 C5 121(2) . . ?
O2 C12 C7 127(2) . . ?
O2 C12 C11 117(2) . . ?
C7 C12 C11 116(2) . . ?
H84A C80 H84B 109.5 . . ?
H84A C80 H84C 109.5 . . ?
H84B C80 H84C 109.5 . . ?
C77 C80 H84A 109.5 . . ?
C77 C80 H84B 109.5 . . ?
C77 C80 H84C 109.5 . . ?
H12G C126 H12H 109.5 . . ?
H12G C126 H12I 109.5 . . ?
H12H C126 H12I 109.5 . . ?
C125 C126 H12G 109.5 . . ?
C125 C126 H12H 109.5 . . ?
C125 C126 H12I 109.5 . . ?
C149 C150 C164 124(3) . . ?
C149 C150 C151 119(3) . . ?
C151 C150 C164 118(3) . . ?
H13A C47 H13B 109.5 . . ?
H13A C47 H13C 109.5 . . ?
H13B C47 H13C 109.5 . . ?
C45 C47 H13A 109.5 . . ?
C45 C47 H13B 109.5 . . ?
C45 C47 H13C 109.5 . . ?
H22A C51 H22B 109.5 . . ?
H22A C51 H22C 109.5 . . ?
H22B C51 H22C 109.5 . . ?
C49 C51 H22A 109.5 . . ?
C49 C51 H22B 109.5 . . ?
C49 C51 H22C 109.5 . . ?
H80D C84 H80E 109.5 . . ?
H80D C84 H80F 109.5 . . ?
H80E C84 H80F 109.5 . . ?
C81 C84 H80D 109.5 . . ?
C81 C84 H80E 109.5 . . ?
C81 C84 H80F 109.5 . . ?
C121 C122 H122 118.3 . . ?
C123 C122 C121 123(2) . . ?
C123 C122 H122 118.3 . . ?
C94 C93 C105 120(3) . . ?
C92 C93 C94 113(3) . . ?
C92 C93 C105 127(4) . . ?
C118 C113 N2 114(2) . . ?
C118 C113 C114 120(2) . . ?
C114 C113 N2 124(2) . . ?
C136 C137 H13G 109.5 . . ?
C136 C137 H13H 109.5 . . ?
C136 C137 H13I 109.5 . . ?
H13G C137 H13H 109.5 . . ?
H13G C137 H13I 109.5 . . ?
H13H C137 H13I 109.5 . . ?
N3 C63 C64 134(3) . . ?
N3 C63 C68 110(2) . . ?
C68 C63 C64 115(2) . . ?
C93 C94 H94 115.8 . . ?
C95 C94 C93 128(3) . . ?
C95 C94 H94 115.8 . . ?
C143 C144 C41 124(2) . . ?
C143 C144 C145 119(3) . . ?
C145 C144 C41 117(2) . . ?
N2 C119 C30 131(2) . . ?
N2 C119 C124 109(2) . . ?
C124 C119 C30 119.0(18) . . ?
O2 C118 C117 120(2) . . ?
C113 C118 O2 119(2) . . ?
C113 C118 C117 122(3) . . ?
C25 C26 H38A 109.5 . . ?
C25 C26 H38B 109.5 . . ?
C25 C26 H38C 109.5 . . ?
H38A C26 H38B 109.5 . . ?
H38A C26 H38C 109.5 . . ?
H38B C26 H38C 109.5 . . ?
H12J C129 H12K 109.5 . . ?
H12J C129 H12L 109.5 . . ?
H12K C129 H12L 109.5 . . ?
C128 C129 H12J 109.5 . . ?
C128 C129 H12K 109.5 . . ?
C128 C129 H12L 109.5 . . ?
C149 C148 C160 122(3) . . ?
C149 C148 C147 119(3) . . ?
C147 C148 C160 119(3) . . ?
O3 C145 C144 119(2) . . ?
C140 C145 O3 126(2) . . ?
C140 C145 C144 115(3) . . ?
C41 C44 H9AA 109.5 . . ?
C41 C44 H9AB 109.5 . . ?
C41 C44 H9AC 109.5 . . ?
H9AA C44 H9AB 109.5 . . ?
H9AA C44 H9AC 109.5 . . ?
H9AB C44 H9AC 109.5 . . ?
H24A C50 H24B 109.5 . . ?
H24A C50 H24C 109.5 . . ?
H24B C50 H24C 109.5 . . ?
C49 C50 H24A 109.5 . . ?
C49 C50 H24B 109.5 . . ?
C49 C50 H24C 109.5 . . ?
C119 C124 O5 126(2) . . ?
C119 C124 C123 118(2) . . ?
C123 C124 O5 116.5(19) . . ?
C53 C95 C96 118(3) . . ?
C94 C95 C53 127(3) . . ?
C94 C95 C96 115(3) . . ?
C30 C31 C45 115(3) . . ?
C32 C31 C30 123(3) . . ?
C32 C31 C45 122(3) . . ?
C17 C18 H56A 109.5 . . ?
C17 C18 H56B 109.5 . . ?
C17 C18 H56C 109.5 . . ?
H56A C18 H56B 109.5 . . ?
H56A C18 H56C 109.5 . . ?
H56B C18 H56C 109.5 . . ?
C41 C153 H15D 109.5 . . ?
C41 C153 H15E 109.5 . . ?
C41 C153 H15F 109.5 . . ?
H15D C153 H15E 109.5 . . ?
H15D C153 H15F 109.5 . . ?
H15E C153 H15F 109.5 . . ?
C17 C20 H54A 109.5 . . ?
C17 C20 H54B 109.5 . . ?
C17 C20 H54C 109.5 . . ?
H54A C20 H54B 109.5 . . ?
H54A C20 H54C 109.5 . . ?
H54B C20 H54C 109.5 . . ?
C53 C110 H11D 109.5 . . ?
C53 C110 H11E 109.5 . . ?
C53 C110 H11F 109.5 . . ?
H11D C110 H11E 109.5 . . ?
H11D C110 H11F 109.5 . . ?
H11E C110 H11F 109.5 . . ?
H10D C106 H10E 109.5 . . ?
H10D C106 H10F 109.5 . . ?
H10E C106 H10F 109.5 . . ?
C105 C106 H10D 109.5 . . ?
C105 C106 H10E 109.5 . . ?
C105 C106 H10F 109.5 . . ?
C64 C65 C66 110(3) . . ?
C64 C65 C77 130(4) . . ?
C77 C65 C66 120(3) . . ?
C160 C162 H16L 109.5 . . ?
C160 C162 H16M 109.5 . . ?
C160 C162 H16N 109.5 . . ?
H16L C162 H16M 109.5 . . ?
H16L C162 H16N 109.5 . . ?
H16M C162 H16N 109.5 . . ?
H15G C157 H15H 109.5 . . ?
H15G C157 H15I 109.5 . . ?
H15H C157 H15I 109.5 . . ?
C156 C157 H15G 109.5 . . ?
C156 C157 H15H 109.5 . . ?
C156 C157 H15I 109.5 . . ?
C13 C99 H99A 109.5 . . ?
C13 C99 H99B 109.5 . . ?
C13 C99 H99C 109.5 . . ?
H99A C99 H99B 109.5 . . ?
H99A C99 H99C 109.5 . . ?
H99B C99 H99C 109.5 . . ?
C122 C123 C136 123(3) . . ?
C122 C123 C124 116(2) . . ?
C124 C123 C136 120(2) . . ?
C53 C56 H27A 109.5 . . ?
C53 C56 H27B 109.5 . . ?
C53 C56 H27C 109.5 . . ?
H27A C56 H27B 109.5 . . ?
H27A C56 H27C 109.5 . . ?
H27B C56 H27C 109.5 . . ?
H63A C63B H63B 109.5 . . ?
H63A C63B H63C 109.5 . . ?
H63B C63B H63C 109.5 . . ?
C125 C63B H63A 109.5 . . ?
C125 C63B H63B 109.5 . . ?
C125 C63B H63C 109.5 . . ?
C78 C105 C106 106.4(19) . . ?
C78 C105 C108 108(2) . . ?
C93 C105 C78 108(3) . . ?
C93 C105 C106 113(3) . . ?
C93 C105 C108 112(3) . . ?
C108 C105 C106 109(2) . . ?
C67 C66 C65 127(3) . . ?
C67 C66 H74A 116.3 . . ?
C65 C66 H74A 116.3 . . ?
C105 C108 H10G 109.5 . . ?
C105 C108 H10H 109.5 . . ?
C105 C108 H10I 109.5 . . ?
H10G C108 H10H 109.5 . . ?
H10G C108 H10I 109.5 . . ?
H10H C108 H10I 109.5 . . ?
C51 C49 C37 104(3) . . ?
C50 C49 C37 118(4) . . ?
C50 C49 C51 109(4) . . ?
C50 C49 C52 110(4) . . ?
C52 C49 C37 105(2) . . ?
C52 C49 C51 110(4) . . ?
C13 C14 H51A 109.5 . . ?
C13 C14 H51B 109.5 . . ?
C13 C14 H51C 109.5 . . ?
H51A C14 H51B 109.5 . . ?
H51A C14 H51C 109.5 . . ?
H51B C14 H51C 109.5 . . ?
C59 C73 C74 105(2) . . ?
C59 C73 C76 109(3) . . ?
C103 C73 C87 107(2) . . ?
C103 C73 C102 138(4) . . ?
C103 C73 C104 101(4) . . ?
C76 C73 C74 106.7(18) . . ?
C75 C73 C59 117(3) . . ?
C75 C73 C74 108.1(19) . . ?
C75 C73 C76 109.8(19) . . ?
C102 C73 C87 103(3) . . ?
C104 C73 C87 100(3) . . ?
C104 C73 C102 103(4) . . ?
C41 C42 H8AA 109.5 . . ?
C41 C42 H8AB 109.5 . . ?
C41 C42 H8AC 109.5 . . ?
H8AA C42 H8AB 109.5 . . ?
H8AA C42 H8AC 109.5 . . ?
H8AB C42 H8AC 109.5 . . ?
H82A C79 H82B 109.5 . . ?
H82A C79 H82C 109.5 . . ?
H82B C79 H82C 109.5 . . ?
C77 C79 H82A 109.5 . . ?
C77 C79 H82B 109.5 . . ?
C77 C79 H82C 109.5 . . ?
C17 C19 H55A 109.5 . . ?
C17 C19 H55B 109.5 . . ?
C17 C19 H55C 109.5 . . ?
H55A C19 H55B 109.5 . . ?
H55A C19 H55C 109.5 . . ?
H55B C19 H55C 109.5 . . ?
H15J C159 H15K 109.5 . . ?
H15J C159 H15L 109.5 . . ?
H15K C159 H15L 109.5 . . ?
C156 C159 H15J 109.5 . . ?
C156 C159 H15K 109.5 . . ?
C156 C159 H15L 109.5 . . ?
C53 C111 H11G 109.5 . . ?
C53 C111 H11H 109.5 . . ?
C53 C111 H11I 109.5 . . ?
H11G C111 H11H 109.5 . . ?
H11G C111 H11I 109.5 . . ?
H11H C111 H11I 109.5 . . ?
H15M C158 H15N 109.5 . . ?
H15M C158 H15O 109.5 . . ?
H15N C158 H15O 109.5 . . ?
C156 C158 H15M 109.5 . . ?
C156 C158 H15N 109.5 . . ?
C156 C158 H15O 109.5 . . ?
H41D C23 H41E 109.5 . . ?
H41D C23 H41F 109.5 . . ?
H41E C23 H41F 109.5 . . ?
C21 C23 H41D 109.5 . . ?
C21 C23 H41E 109.5 . . ?
C21 C23 H41F 109.5 . . ?
C132 C134 H13J 109.5 . . ?
C132 C134 H13K 109.5 . . ?
C132 C134 H13L 109.5 . . ?
H13J C134 H13K 109.5 . . ?
H13J C134 H13L 109.5 . . ?
H13K C134 H13L 109.5 . . ?
C41 C154 H15P 109.5 . . ?
C41 C154 H15Q 109.5 . . ?
C41 C154 H15R 109.5 . . ?
H15P C154 H15Q 109.5 . . ?
H15P C154 H15R 109.5 . . ?
H15Q C154 H15R 109.5 . . ?
C116 C117 C118 113(3) . . ?
C116 C117 C125 125(3) . . ?
C118 C117 C125 121(3) . . ?
C115 C114 C113 121(3) . . ?
C115 C114 H114 119.5 . . ?
C113 C114 H114 119.5 . . ?
C115 C128 C129 111(3) . . ?
C115 C128 C130 114(3) . . ?
C115 C128 C131 104(3) . . ?
C129 C128 C131 105(4) . . ?
C130 C128 C129 117(4) . . ?
C130 C128 C131 104(4) . . ?
C67 C81 C83 111(4) . . ?
C67 C81 C84 117(4) . . ?
C67 C81 C82 109(4) . . ?
C83 C81 C82 109(4) . . ?
C84 C81 C83 107(4) . . ?
C84 C81 C82 104(4) . . ?
C81 C82 H78A 109.5 . . ?
C81 C82 H78B 109.5 . . ?
C81 C82 H78C 109.5 . . ?
H78A C82 H78B 109.5 . . ?
H78A C82 H78C 109.5 . . ?
H78B C82 H78C 109.5 . . ?
C164 C167 H16O 109.5 . . ?
C164 C167 H16P 109.5 . . ?
C164 C167 H16Q 109.5 . . ?
H16O C167 H16P 109.5 . . ?
H16O C167 H16Q 109.5 . . ?
H16P C167 H16Q 109.5 . . ?
C146 C147 H147 123.3 . . ?
C148 C147 C146 113(3) . . ?
C148 C147 H147 123.3 . . ?
C22 C21 C24 104(2) . . ?
C22 C21 C9 107(3) . . ?
C9 C21 C24 111(3) . . ?
C23 C21 C24 107(3) . . ?
C23 C21 C22 113(3) . . ?
C23 C21 C9 114(3) . . ?
C53 C54 H26D 109.5 . . ?
C53 C54 H26E 109.5 . . ?
C53 C54 H26F 109.5 . . ?
H26D C54 H26E 109.5 . . ?
H26D C54 H26F 109.5 . . ?
H26E C54 H26F 109.5 . . ?
C53 C55 H28A 109.5 . . ?
C53 C55 H28B 109.5 . . ?
C53 C55 H28C 109.5 . . ?
H28A C55 H28B 109.5 . . ?
H28A C55 H28C 109.5 . . ?
H28B C55 H28C 109.5 . . ?
C49 C52 H23D 109.5 . . ?
C49 C52 H23E 109.5 . . ?
C49 C52 H23F 109.5 . . ?
H23D C52 H23E 109.5 . . ?
H23D C52 H23F 109.5 . . ?
H23E C52 H23F 109.5 . . ?
C25 C27 H37D 109.5 . . ?
C25 C27 H37E 109.5 . . ?
C25 C27 H37F 109.5 . . ?
H37D C27 H37E 109.5 . . ?
H37D C27 H37F 109.5 . . ?
H37E C27 H37F 109.5 . . ?
C127 C125 C126 102(4) . . ?
C63B C125 C127 116(4) . . ?
C63B C125 C126 107(3) . . ?
C117 C125 C127 108(4) . . ?
C117 C125 C126 105(3) . . ?
C117 C125 C63B 118(3) . . ?
Cl1 C168 H16U 106.1 . . ?
Cl1 C168 H16V 106.1 . . ?
Cl2 C168 Cl1 125(2) . . ?
Cl2 C168 H16U 106.1 . . ?
Cl2 C168 H16V 106.1 . . ?
H16U C168 H16V 106.3 . . ?
C1 C2 H48A 118.6 . . ?
C3 C2 C1 123(4) . . ?
C3 C2 H48A 118.6 . . ?
C57 C58 C59 119(2) . . ?
C57 C58 H62 120.7 . . ?
C87 C58 H58 119.0 . . ?
C87 C58 C85 122(2) . . ?
C59 C58 H62 120.7 . . ?
C85 C58 H58 119.0 . . ?
C47 C45 C31 111(3) . . ?
C47 C45 C48 109(2) . . ?
C46 C45 C47 110(2) . . ?
C46 C45 C31 112(3) . . ?
C46 C45 C48 110(2) . . ?
C48 C45 C31 104(3) . . ?
C80 C77 C78 111(2) . . ?
C80 C77 C79 111(2) . . ?
C65 C77 C78 105(3) . . ?
C65 C77 C80 112(3) . . ?
C65 C77 C79 108(3) . . ?
C79 C77 C78 110(2) . . ?
C91 C92 H92 116.5 . . ?
C93 C92 C91 127(3) . . ?
C93 C92 H92 116.5 . . ?
N3 C85 C90 113(3) . . ?
N3 C85 C58 133(3) . . ?
C90 C85 C58 113(2) . . ?
C142 C156 C157 110(3) . . ?
C159 C156 C142 110(3) . . ?
C159 C156 C157 107(4) . . ?
C158 C156 C142 115(4) . . ?
C158 C156 C157 104(4) . . ?
C158 C156 C159 111(3) . . ?
C160 C163 H16R 109.5 . . ?
C160 C163 H16S 109.5 . . ?
C160 C163 H16T 109.5 . . ?
H16R C163 H16S 109.5 . . ?
H16R C163 H16T 109.5 . . ?
H16S C163 H16T 109.5 . . ?
C136 C138 H13M 109.5 . . ?
C136 C138 H13N 109.5 . . ?
C136 C138 H13O 109.5 . . ?
H13M C138 H13N 109.5 . . ?
H13M C138 H13O 109.5 . . ?
H13N C138 H13O 109.5 . . ?
C45 C46 H14A 109.5 . . ?
C45 C46 H14B 109.5 . . ?
C45 C46 H14C 109.5 . . ?
H14A C46 H14B 109.5 . . ?
H14A C46 H14C 109.5 . . ?
H14B C46 H14C 109.5 . . ?
C13 C15 H52A 109.5 . . ?
C13 C15 H52B 109.5 . . ?
C13 C15 H52C 109.5 . . ?
H52A C15 H52B 109.5 . . ?
H52A C15 H52C 109.5 . . ?
H52B C15 H52C 109.5 . . ?
C13 C98 H98A 109.5 . . ?
C13 C98 H98B 109.5 . . ?
C13 C98 H98C 109.5 . . ?
H98A C98 H98B 109.5 . . ?
H98A C98 H98C 109.5 . . ?
H98B C98 H98C 109.5 . . ?
C13 C100 H10J 109.5 . . ?
C13 C100 H10K 109.5 . . ?
C13 C100 H10L 109.5 . . ?
H10J C100 H10K 109.5 . . ?
H10J C100 H10L 109.5 . . ?
H10K C100 H10L 109.5 . . ?
H64D C70 H64E 109.5 . . ?
H64D C70 H64F 109.5 . . ?
H64E C70 H64F 109.5 . . ?
C69 C70 H64D 109.5 . . ?
C69 C70 H64E 109.5 . . ?
C69 C70 H64F 109.5 . . ?
H66A C72 H66B 109.5 . . ?
H66A C72 H66C 109.5 . . ?
H66B C72 H66C 109.5 . . ?
C69 C72 H66A 109.5 . . ?
C69 C72 H66B 109.5 . . ?
C69 C72 H66C 109.5 . . ?
C136 C139 H13P 109.5 . . ?
C136 C139 H13Q 109.5 . . ?
C136 C139 H13R 109.5 . . ?
H13P C139 H13Q 109.5 . . ?
H13P C139 H13R 109.5 . . ?
H13Q C139 H13R 109.5 . . ?
C128 C130 H13S 109.5 . . ?
C128 C130 H13T 109.5 . . ?
C128 C130 H13U 109.5 . . ?
H13S C130 H13T 109.5 . . ?
H13S C130 H13U 109.5 . . ?
H13T C130 H13U 109.5 . . ?
C73 C103 H10M 109.5 . . ?
C73 C103 H10N 109.5 . . ?
C73 C103 H10O 109.5 . . ?
H10M C103 H10N 109.5 . . ?
H10M C103 H10O 109.5 . . ?
H10N C103 H10O 109.5 . . ?
C73 C74 H68D 109.5 . . ?
C73 C74 H68E 109.5 . . ?
C73 C74 H68F 109.5 . . ?
H68D C74 H68E 109.5 . . ?
H68D C74 H68F 109.5 . . ?
H68E C74 H68F 109.5 . . ?
C128 C131 H13V 109.5 . . ?
C128 C131 H13W 109.5 . . ?
C128 C131 H13X 109.5 . . ?
H13V C131 H13W 109.5 . . ?
H13V C131 H13X 109.5 . . ?
H13W C131 H13X 109.5 . . ?
C132 C135 H13Y 109.5 . . ?
C132 C135 H 109.5 . . ?
C132 C135 HA 109.5 . . ?
H13Y C135 H 109.5 . . ?
H13Y C135 HA 109.5 . . ?
H C135 HA 109.5 . . ?
C73 C76 H69A 109.5 . . ?
C73 C76 H69B 109.5 . . ?
C73 C76 H69C 109.5 . . ?
H69A C76 H69B 109.5 . . ?
H69A C76 H69C 109.5 . . ?
H69B C76 H69C 109.5 . . ?
C71 C69 C61 109(2) . . ?
C71 C69 C70 111(4) . . ?
C71 C69 C72 111(3) . . ?
C70 C69 C61 107(3) . . ?
C70 C69 C72 107(3) . . ?
C72 C69 C61 112(4) . . ?
C73 C75 H70A 109.5 . . ?
C73 C75 H70B 109.5 . . ?
C73 C75 H70C 109.5 . . ?
H70A C75 H70B 109.5 . . ?
H70A C75 H70C 109.5 . . ?
H70B C75 H70C 109.5 . . ?
C73 C102 H10P 109.5 . . ?
C73 C102 H10Q 109.5 . . ?
C73 C102 H10R 109.5 . . ?
H10P C102 H10Q 109.5 . . ?
H10P C102 H10R 109.5 . . ?
H10Q C102 H10R 109.5 . . ?
C73 C104 H10S 109.5 . . ?
C73 C104 H10T 109.5 . . ?
C73 C104 H10U 109.5 . . ?
H10S C104 H10T 109.5 . . ?
H10S C104 H10U 109.5 . . ?
H10T C104 H10U 109.5 . . ?
C45 C48 H12D 109.5 . . ?
C45 C48 H12E 109.5 . . ?
C45 C48 H12F 109.5 . . ?
H12D C48 H12E 109.5 . . ?
H12D C48 H12F 109.5 . . ?
H12E C48 H12F 109.5 . . ?
H1A C169 H1B 109.5 . . ?
H1A C169 H1C 109.5 . . ?
H1B C169 H1C 109.5 . . ?
C170 C169 H1A 109.5 . . ?
C170 C169 H1B 109.5 . . ?
C170 C169 H1C 109.5 . . ?
C169 C170 H16B 109.2 . . ?
C169 C170 H170 109.2 . . ?
C169 C170 O7 112(3) . . ?
H16B C170 H170 107.9 . . ?
O7 C170 H16B 109.2 . . ?
O7 C170 H170 109.2 . . ?
H18B C171 H18C 108.1 . . ?
C172 C171 H18B 109.5 . . ?
C172 C171 H18C 109.5 . . ?
O7 C171 H18B 109.5 . . ?
O7 C171 H18C 109.5 . . ?
O7 C171 C172 111(3) . . ?
C171 C172 H35D 109.5 . . ?
C171 C172 H35E 109.5 . . ?
C171 C172 H35F 109.5 . . ?
H35D C172 H35E 109.5 . . ?
H35D C172 H35F 109.5 . . ?
H35E C172 H35F 109.5 . . ?
C171 O7 C170 111(3) . . ?
H2A C174 H2B 107.9 . . ?
C173 C174 H2A 109.3 . . ?
C173 C174 H2B 109.3 . . ?
C173 C174 O8 112(3) . . ?
O8 C174 H2A 109.3 . . ?
O8 C174 H2B 109.3 . . ?
H23G C175 H23H 107.8 . . ?
C176 C175 H23G 109.1 . . ?
C176 C175 H23H 109.1 . . ?
O8 C175 H23G 109.1 . . ?
O8 C175 H23H 109.1 . . ?
O8 C175 C176 113(3) . . ?
C175 C176 H39D 109.5 . . ?
C175 C176 H39E 109.5 . . ?
C175 C176 H39F 109.5 . . ?
H39D C176 H39E 109.5 . . ?
H39D C176 H39F 109.5 . . ?
H39E C176 H39F 109.5 . . ?
C174 C173 H50G 109.5 . . ?
C174 C173 H50H 109.5 . . ?
C174 C173 H50I 109.5 . . ?
H50G C173 H50H 109.5 . . ?
H50G C173 H50I 109.5 . . ?
H50H C173 H50I 109.5 . . ?
C175 O8 C174 112(3) . . ?

loop_
_geom_bond_atom_site_label_1
_geom_bond_atom_site_label_2
_geom_bond_distance
_geom_bond_site_symmetry_2
_geom_bond_publ_flag
Lu1 O3 2.308(9) . ?
Lu1 O4 2.312(9) . ?
Lu1 O1 2.279(10) . ?
Lu1 O2 2.310(9) . ?
Lu1 O6 2.314(9) . ?
Lu1 N1 2.501(11) . ?
Lu1 N2 2.525(11) . ?
Lu1 O5 2.301(10) . ?
Lu1 N3 2.508(12) . ?
O3 C34 1.37(3) . ?
O3 C145 1.40(3) . ?
O4 C96 1.26(3) . ?
O4 C40 1.29(3) . ?
O1 C90 1.38(3) . ?
O1 C6 1.46(3) . ?
O2 C12 1.24(3) . ?
O2 C118 1.40(3) . ?
Cl1 C168 1.73(5) . ?
O6 C151 1.37(3) . ?
O6 C68 1.45(3) . ?
N1 C1 1.28(3) . ?
N1 C7 1.33(3) . ?
N1 C146 1.39(3) . ?
N1 C140 1.46(3) . ?
N2 C35 1.28(3) . ?
N2 C29 1.33(3) . ?
N2 C113 1.54(3) . ?
N2 C119 1.27(2) . ?
O5 C62 1.55(3) . ?
O5 C124 1.50(3) . ?
N3 C57 1.38(3) . ?
N3 C91 1.41(3) . ?
N3 C63 1.41(3) . ?
N3 C85 1.14(3) . ?
Cl2 C168 1.53(5) . ?
C61 C60 1.32(4) . ?
C61 C62 1.40(4) . ?
C61 C69 1.61(4) . ?
C141 H141 0.9300 . ?
C141 C142 1.35(5) . ?
C141 C140 1.42(5) . ?
C41 C33 1.58(4) . ?
C41 C43 1.56(4) . ?
C41 C155 1.46(2) . ?
C41 C144 1.58(3) . ?
C41 C44 1.46(4) . ?
C41 C153 1.49(4) . ?
C41 C42 1.58(4) . ?
C41 C154 1.61(3) . ?
C53 C112 1.56(5) . ?
C53 C39 1.54(4) . ?
C53 C95 1.46(4) . ?
C53 C110 1.44(4) . ?
C53 C56 1.58(4) . ?
C53 C111 1.60(4) . ?
C53 C54 1.49(4) . ?
C53 C55 1.50(5) . ?
C30 H6 0.9300 . ?
C30 H30 0.9300 . ?
C30 C29 1.52(3) . ?
C30 C121 1.26(3) . ?
C30 C119 1.47(3) . ?
C30 C31 1.52(4) . ?
C164 C165 1.54(5) . ?
C164 C166 1.50(6) . ?
C164 C150 1.61(6) . ?
C164 C167 1.52(5) . ?
C25 C11 1.57(4) . ?
C25 C28 1.51(2) . ?
C25 C26 1.61(4) . ?
C25 C27 1.50(2) . ?
C13 C89 1.80(4) . ?
C13 C5 1.577(19) . ?
C13 C16 1.47(2) . ?
C13 C99 1.508(19) . ?
C13 C14 1.485(18) . ?
C13 C15 1.56(2) . ?
C13 C98 1.475(19) . ?
C13 C100 1.437(19) . ?
C8 H34A 0.9300 . ?
C8 C7 1.42(5) . ?
C8 C9 1.44(5) . ?
C127 H12A 0.9600 . ?
C127 H12B 0.9600 . ?
C127 H12C 0.9600 . ?
C127 C125 1.53(6) . ?
C57 C62 1.44(4) . ?
C57 C58 1.41(3) . ?
C36 H16A 0.9300 . ?
C36 C35 1.49(4) . ?
C36 C37 1.22(4) . ?
C112 H11A 0.9600 . ?
C112 H11B 0.9600 . ?
C112 H11C 0.9600 . ?
C35 C40 1.39(4) . ?
C143 H143 0.9300 . ?
C143 C142 1.39(4) . ?
C143 C144 1.36(4) . ?
C10 H32A 0.9300 . ?
C10 C9 1.41(4) . ?
C10 C11 1.32(4) . ?
C32 H4A 0.9300 . ?
C32 C33 1.42(4) . ?
C32 C31 1.37(5) . ?
C33 C34 1.42(4) . ?
C1 C6 1.44(4) . ?
C1 C2 1.48(5) . ?
C88 H88 0.9300 . ?
C88 C89 1.34(5) . ?
C88 C87 1.43(5) . ?
C17 C3 1.47(5) . ?
C17 C18 1.58(6) . ?
C17 C20 1.54(6) . ?
C17 C19 1.46(7) . ?
C89 C90 1.52(4) . ?
C136 C137 1.53(5) . ?
C136 C123 1.49(4) . ?
C136 C138 1.58(4) . ?
C136 C139 1.57(4) . ?
C43 H10A 0.9600 . ?
C43 H10B 0.9600 . ?
C43 H10C 0.9600 . ?
C7 C12 1.47(4) . ?
C78 H78D 0.9600 . ?
C78 H78E 0.9600 . ?
C78 H78F 0.9600 . ?
C78 H83A 0.9600 . ?
C78 H83B 0.9600 . ?
C78 H83C 0.9600 . ?
C78 C105 1.52(2) . ?
C78 C77 1.53(2) . ?
C146 C151 1.46(4) . ?
C146 C147 1.48(5) . ?
C64 H76A 0.9300 . ?
C64 C63 1.49(5) . ?
C64 C65 1.28(5) . ?
C132 C133 1.51(2) . ?
C132 C121 1.62(4) . ?
C132 C134 1.54(2) . ?
C132 C135 1.53(2) . ?
C34 C29 1.48(4) . ?
C39 C38 1.40(4) . ?
C39 C40 1.50(4) . ?
C71 H65A 0.9600 . ?
C71 H65B 0.9600 . ?
C71 H65C 0.9600 . ?
C71 C69 1.43(5) . ?
C60 H60A 0.9300 . ?
C60 C59 1.44(5) . ?
C149 H149 0.9300 . ?
C149 C150 1.38(4) . ?
C149 C148 1.41(4) . ?
C38 H18A 0.9300 . ?
C38 C37 1.39(5) . ?
C96 C91 1.45(4) . ?
C96 C95 1.53(4) . ?
C87 C73 1.69(4) . ?
C87 C58 1.27(4) . ?
C5 C4 1.41(4) . ?
C5 C6 1.47(3) . ?
C4 H46A 0.9300 . ?
C4 C3 1.49(5) . ?
C142 C156 1.59(5) . ?
C140 C145 1.40(4) . ?
C59 C73 1.51(4) . ?
C59 C58 1.45(4) . ?
C24 H40A 0.9600 . ?
C24 H40B 0.9600 . ?
C24 H40C 0.9600 . ?
C24 C21 1.65(5) . ?
C165 H16C 0.9600 . ?
C165 H16D 0.9600 . ?
C165 H16E 0.9600 . ?
C155 H15A 0.9600 . ?
C155 H15B 0.9600 . ?
C155 H15C 0.9600 . ?
C133 H13D 0.9600 . ?
C133 H13E 0.9600 . ?
C133 H13F 0.9600 . ?
C67 C68 1.43(4) . ?
C67 C66 1.42(5) . ?
C67 C81 1.47(6) . ?
C22 H42A 0.9600 . ?
C22 H42B 0.9600 . ?
C22 H42C 0.9600 . ?
C22 C21 1.50(2) . ?
C9 C21 1.52(4) . ?
C91 C92 1.40(4) . ?
C11 C12 1.52(4) . ?
C28 H36A 0.9600 . ?
C28 H36B 0.9600 . ?
C28 H36C 0.9600 . ?
C116 H116 0.9300 . ?
C116 C115 1.40(4) . ?
C116 C117 1.38(5) . ?
C90 C85 1.52(4) . ?
C37 C49 1.70(5) . ?
C161 H16F 0.9600 . ?
C161 H16G 0.9600 . ?
C161 H16H 0.9600 . ?
C161 C160 1.59(6) . ?
C3 C2 1.37(5) . ?
C83 H79A 0.9600 . ?
C83 H79B 0.9600 . ?
C83 H79C 0.9600 . ?
C83 C81 1.55(6) . ?
C151 C150 1.45(4) . ?
C68 C63 1.45(5) . ?
C16 H50A 0.9600 . ?
C16 H50B 0.9600 . ?
C16 H50C 0.9600 . ?
C166 H16I 0.9600 . ?
C166 H16J 0.9600 . ?
C166 H16K 0.9600 . ?
C115 C114 1.39(4) . ?
C115 C128 1.45(4) . ?
C121 C122 1.44(4) . ?
C160 C148 1.52(4) . ?
C160 C162 1.63(6) . ?
C160 C163 1.53(7) . ?
C80 H84A 0.9600 . ?
C80 H84B 0.9600 . ?
C80 H84C 0.9600 . ?
C80 C77 1.51(2) . ?
C126 H12G 0.9600 . ?
C126 H12H 0.9600 . ?
C126 H12I 0.9600 . ?
C126 C125 1.68(5) . ?
C47 H13A 0.9600 . ?
C47 H13B 0.9600 . ?
C47 H13C 0.9600 . ?
C47 C45 1.52(2) . ?
C51 H22A 0.9600 . ?
C51 H22B 0.9600 . ?
C51 H22C 0.9600 . ?
C51 C49 1.67(6) . ?
C84 H80D 0.9600 . ?
C84 H80E 0.9600 . ?
C84 H80F 0.9600 . ?
C84 C81 1.53(7) . ?
C122 H122 0.9300 . ?
C122 C123 1.38(4) . ?
C93 C94 1.43(6) . ?
C93 C105 1.48(5) . ?
C93 C92 1.38(4) . ?
C113 C118 1.39(4) . ?
C113 C114 1.40(4) . ?
C137 H13G 0.9600 . ?
C137 H13H 0.9600 . ?
C137 H13I 0.9600 . ?
C94 H94 0.9300 . ?
C94 C95 1.39(5) . ?
C144 C145 1.47(4) . ?
C119 C124 1.43(2) . ?
C118 C117 1.43(4) . ?
C26 H38A 0.9600 . ?
C26 H38B 0.9600 . ?
C26 H38C 0.9600 . ?
C129 H12J 0.9600 . ?
C129 H12K 0.9600 . ?
C129 H12L 0.9600 . ?
C129 C128 1.54(6) . ?
C148 C147 1.42(5) . ?
C44 H9AA 0.9600 . ?
C44 H9AB 0.9600 . ?
C44 H9AC 0.9600 . ?
C50 H24A 0.9600 . ?
C50 H24B 0.9600 . ?
C50 H24C 0.9600 . ?
C50 C49 1.29(6) . ?
C124 C123 1.45(4) . ?
C31 C45 1.56(4) . ?
C18 H56A 0.9600 . ?
C18 H56B 0.9600 . ?
C18 H56C 0.9600 . ?
C153 H15D 0.9600 . ?
C153 H15E 0.9600 . ?
C153 H15F 0.9600 . ?
C20 H54A 0.9600 . ?
C20 H54B 0.9600 . ?
C20 H54C 0.9600 . ?
C110 H11D 0.9600 . ?
C110 H11E 0.9600 . ?
C110 H11F 0.9600 . ?
C106 H10D 0.9600 . ?
C106 H10E 0.9600 . ?
C106 H10F 0.9600 . ?
C106 C105 1.54(2) . ?
C65 C66 1.49(6) . ?
C65 C77 1.48(5) . ?
C162 H16L 0.9600 . ?
C162 H16M 0.9600 . ?
C162 H16N 0.9600 . ?
C157 H15G 0.9600 . ?
C157 H15H 0.9600 . ?
C157 H15I 0.9600 . ?
C157 C156 1.60(6) . ?
C99 H99A 0.9600 . ?
C99 H99B 0.9600 . ?
C99 H99C 0.9600 . ?
C56 H27A 0.9600 . ?
C56 H27B 0.9600 . ?
C56 H27C 0.9600 . ?
C63B H63A 0.9600 . ?
C63B H63B 0.9600 . ?
C63B H63C 0.9600 . ?
C63B C125 1.50(5) . ?
C105 C108 1.53(2) . ?
C66 H74A 0.9300 . ?
C108 H10G 0.9600 . ?
C108 H10H 0.9600 . ?
C108 H10I 0.9600 . ?
C49 C52 1.50(5) . ?
C14 H51A 0.9600 . ?
C14 H51B 0.9600 . ?
C14 H51C 0.9600 . ?
C73 C103 1.55(6) . ?
C73 C74 1.55(2) . ?
C73 C76 1.53(2) . ?
C73 C75 1.51(2) . ?
C73 C102 1.58(6) . ?
C73 C104 1.58(5) . ?
C42 H8AA 0.9600 . ?
C42 H8AB 0.9600 . ?
C42 H8AC 0.9600 . ?
C79 H82A 0.9600 . ?
C79 H82B 0.9600 . ?
C79 H82C 0.9600 . ?
C79 C77 1.51(2) . ?
C19 H55A 0.9600 . ?
C19 H55B 0.9600 . ?
C19 H55C 0.9600 . ?
C159 H15J 0.9600 . ?
C159 H15K 0.9600 . ?
C159 H15L 0.9600 . ?
C159 C156 1.57(5) . ?
C111 H11G 0.9600 . ?
C111 H11H 0.9600 . ?
C111 H11I 0.9600 . ?
C158 H15M 0.9600 . ?
C158 H15N 0.9600 . ?
C158 H15O 0.9600 . ?
C158 C156 1.46(6) . ?
C23 H41D 0.9600 . ?
C23 H41E 0.9600 . ?
C23 H41F 0.9600 . ?
C23 C21 1.41(5) . ?
C134 H13J 0.9600 . ?
C134 H13K 0.9600 . ?
C134 H13L 0.9600 . ?
C154 H15P 0.9600 . ?
C154 H15Q 0.9600 . ?
C154 H15R 0.9600 . ?
C117 C125 1.49(5) . ?
C114 H114 0.9300 . ?
C128 C130 1.52(5) . ?
C128 C131 1.74(7) . ?
C81 C82 1.55(6) . ?
C82 H78A 0.9600 . ?
C82 H78B 0.9600 . ?
C82 H78C 0.9600 . ?
C167 H16O 0.9600 . ?
C167 H16P 0.9600 . ?
C167 H16Q 0.9600 . ?
C147 H147 0.9300 . ?
C54 H26D 0.9600 . ?
C54 H26E 0.9600 . ?
C54 H26F 0.9600 . ?
C55 H28A 0.9600 . ?
C55 H28B 0.9600 . ?
C55 H28C 0.9600 . ?
C52 H23D 0.9600 . ?
C52 H23E 0.9600 . ?
C52 H23F 0.9600 . ?
C27 H37D 0.9600 . ?
C27 H37E 0.9600 . ?
C27 H37F 0.9600 . ?
C168 H16U 0.9700 . ?
C168 H16V 0.9700 . ?
C2 H48A 0.9300 . ?
C58 H62 0.9300 . ?
C58 H58 0.9300 . ?
C58 C85 1.59(4) . ?
C45 C46 1.51(2) . ?
C45 C48 1.52(2) . ?
C92 H92 0.9300 . ?
C163 H16R 0.9600 . ?
C163 H16S 0.9600 . ?
C163 H16T 0.9600 . ?
C138 H13M 0.9600 . ?
C138 H13N 0.9600 . ?
C138 H13O 0.9600 . ?
C46 H14A 0.9600 . ?
C46 H14B 0.9600 . ?
C46 H14C 0.9600 . ?
C15 H52A 0.9600 . ?
C15 H52B 0.9600 . ?
C15 H52C 0.9600 . ?
C98 H98A 0.9600 . ?
C98 H98B 0.9600 . ?
C98 H98C 0.9600 . ?
C100 H10J 0.9600 . ?
C100 H10K 0.9600 . ?
C100 H10L 0.9600 . ?
C70 H64D 0.9600 . ?
C70 H64E 0.9600 . ?
C70 H64F 0.9600 . ?
C70 C69 1.56(5) . ?
C72 H66A 0.9600 . ?
C72 H66B 0.9600 . ?
C72 H66C 0.9600 . ?
C72 C69 1.58(5) . ?
C139 H13P 0.9600 . ?
C139 H13Q 0.9600 . ?
C139 H13R 0.9600 . ?
C130 H13S 0.9600 . ?
C130 H13T 0.9600 . ?
C130 H13U 0.9600 . ?
C103 H10M 0.9600 . ?
C103 H10N 0.9600 . ?
C103 H10O 0.9600 . ?
C74 H68D 0.9600 . ?
C74 H68E 0.9600 . ?
C74 H68F 0.9600 . ?
C131 H13V 0.9600 . ?
C131 H13W 0.9600 . ?
C131 H13X 0.9600 . ?
C135 H13Y 0.9600 . ?
C135 H 0.9600 . ?
C135 HA 0.9600 . ?
C76 H69A 0.9600 . ?
C76 H69B 0.9600 . ?
C76 H69C 0.9600 . ?
C75 H70A 0.9600 . ?
C75 H70B 0.9600 . ?
C75 H70C 0.9600 . ?
C102 H10P 0.9600 . ?
C102 H10Q 0.9600 . ?
C102 H10R 0.9600 . ?
C104 H10S 0.9600 . ?
C104 H10T 0.9600 . ?
C104 H10U 0.9600 . ?
C48 H12D 0.9600 . ?
C48 H12E 0.9600 . ?
C48 H12F 0.9600 . ?
C169 H1A 0.9600 . ?
C169 H1B 0.9600 . ?
C169 H1C 0.9600 . ?
C169 C170 1.50(3) . ?
C170 H16B 0.9700 . ?
C170 H170 0.9700 . ?
C170 O7 1.51(3) . ?
C171 H18B 0.9700 . ?
C171 H18C 0.9700 . ?
C171 C172 1.52(3) . ?
C171 O7 1.51(3) . ?
C172 H35D 0.9600 . ?
C172 H35E 0.9600 . ?
C172 H35F 0.9600 . ?
C174 H2A 0.9700 . ?
C174 H2B 0.9700 . ?
C174 C173 1.50(3) . ?
C174 O8 1.51(3) . ?
C175 H23G 0.9700 . ?
C175 H23H 0.9700 . ?
C175 C176 1.50(3) . ?
C175 O8 1.50(3) . ?
C176 H39D 0.9600 . ?
C176 H39E 0.9600 . ?
C176 H39F 0.9600 . ?
C173 H50G 0.9600 . ?
C173 H50H 0.9600 . ?
C173 H50I 0.9600 . ?
